data_1544647
loop_
_publ_author_name
'Pugh, Thomas'
'Chilton, Nicholas F.'
'Layfield, Richard A.'

_publ_section_title
;
 Antimony-ligated dysprosium single-molecule magnets as catalysts for
 stibine dehydrocoupling.
;
_journal_issue 3
_journal_name_full 'Chemical science'
_journal_page_first 2073
_journal_page_last 2080
_journal_paper_doi 10.1039/c6sc04465d
_journal_volume 8
_journal_year 2017
_chemical_formula_moiety 'C63 H75 Sb3 Y3, C7 H8'
_chemical_formula_sum 'C70 H83 Sb3 Y3'
_chemical_formula_weight 1556.34
_chemical_name_systematic 1-Y
_chemical_properties_physical ', Air-sensitive,Moisture-sensitive,Oxygen-sensitive'
_space_group_crystal_system monoclinic
_space_group_IT_number 9
_space_group_name_Hall 'C -2yc'
_space_group_name_H-M_alt 'C 1 c 1'
_symmetry_space_group_name_Hall 'C -2yc'
_symmetry_space_group_name_H-M 'C 1 c 1'
_atom_sites_solution_hydrogens geom
_atom_sites_solution_primary direct
_audit_creation_date 2015-07-20
_audit_creation_method
;
Olex2 1.2
(compiled 2015.01.26 svn.r3150 for OlexSys, GUI svn.r4998)
;
_audit_update_record
;
2016-06-10 deposited with the CCDC.
2016-11-21 downloaded from the CCDC.
;
_cell_angle_alpha 90
_cell_angle_beta 103.4370(10)
_cell_angle_gamma 90
_cell_formula_units_Z 4
_cell_length_a 15.1052(2)
_cell_length_b 18.7715(2)
_cell_length_c 24.1263(3)
_cell_measurement_reflns_used 50976
_cell_measurement_temperature 150.02(11)
_cell_measurement_theta_max 28.2270
_cell_measurement_theta_min 3.3850
_cell_volume 6653.68(14)
_computing_cell_refinement
;
CrysAlisPro, Agilent Technologies,
Version 1.171.36.24 (release 03-12-2012 CrysAlis171 .NET)
(compiled Dec  3 2012,18:21:49)
;
_computing_data_collection
;
CrysAlisPro, Agilent Technologies,
Version 1.171.36.24 (release 03-12-2012 CrysAlis171 .NET)
(compiled Dec  3 2012,18:21:49)
;
_computing_data_reduction
;
CrysAlisPro, Agilent Technologies,
Version 1.171.36.24 (release 03-12-2012 CrysAlis171 .NET)
(compiled Dec  3 2012,18:21:49)
;
_computing_molecular_graphics 'Olex2 (Dolomanov et al., 2009)'
_computing_publication_material 'Olex2 (Dolomanov et al., 2009)'
_computing_structure_refinement 'ShelXL (Sheldrick, 2008)'
_computing_structure_solution 'ShelXS (Sheldrick, 2008)'
_diffrn_ambient_temperature 150.02(11)
_diffrn_detector_area_resol_mean 8.0714
_diffrn_measured_fraction_theta_full 0.998
_diffrn_measured_fraction_theta_max 0.998
_diffrn_measurement_details
;
#__ type_ start__ end____ width___ exp.time_
  1 omega   -3.00   88.00   1.0000    7.5000
omega____ theta____ kappa____ phi______ frames
    -       18.8601   57.0000  150.0000 91

#__ type_ start__ end____ width___ exp.time_
  2 omega   -3.00   88.00   1.0000    7.5000
omega____ theta____ kappa____ phi______ frames
    -       18.8601   57.0000  -60.0000 91

#__ type_ start__ end____ width___ exp.time_
  3 omega  -20.00   61.00   1.0000    7.5000
omega____ theta____ kappa____ phi______ frames
    -       18.8601  -99.0000    0.0000 81

#__ type_ start__ end____ width___ exp.time_
  4 omega  -11.00   89.00   1.0000    7.5000
omega____ theta____ kappa____ phi______ frames
    -       18.8601   77.0000   30.0000 100

#__ type_ start__ end____ width___ exp.time_
  5 omega  -20.00   61.00   1.0000    7.5000
omega____ theta____ kappa____ phi______ frames
    -       18.8601  -99.0000 -120.0000 81

#__ type_ start__ end____ width___ exp.time_
  6 omega  -50.00   40.00   1.0000    7.5000
omega____ theta____ kappa____ phi______ frames
    -       18.8601  -57.0000  150.0000 90

#__ type_ start__ end____ width___ exp.time_
  7 omega  -20.00   61.00   1.0000    7.5000
omega____ theta____ kappa____ phi______ frames
    -       18.8601  -99.0000   90.0000 81

#__ type_ start__ end____ width___ exp.time_
  8 omega  -50.00   40.00   1.0000    7.5000
omega____ theta____ kappa____ phi______ frames
    -       18.8601  -57.0000 -120.0000 90

#__ type_ start__ end____ width___ exp.time_
  9 omega  -11.00   89.00   1.0000    7.5000
omega____ theta____ kappa____ phi______ frames
    -       18.8601   77.0000 -150.0000 100

#__ type_ start__ end____ width___ exp.time_
 10 omega  -94.00  -35.00   1.0000    7.5000
omega____ theta____ kappa____ phi______ frames
    -      -17.7663 -178.0000  -30.0000 59

#__ type_ start__ end____ width___ exp.time_
 11 omega  -94.00  -35.00   1.0000    7.5000
omega____ theta____ kappa____ phi______ frames
    -      -17.7663 -178.0000   60.0000 59

#__ type_ start__ end____ width___ exp.time_
 12 omega  -94.00  -35.00   1.0000    7.5000
omega____ theta____ kappa____ phi______ frames
    -      -17.7663 -178.0000  -60.0000 59

#__ type_ start__ end____ width___ exp.time_
 13 omega  -20.00   61.00   1.0000    7.5000
omega____ theta____ kappa____ phi______ frames
    -       18.8601  -99.0000  150.0000 81

#__ type_ start__ end____ width___ exp.time_
 14 omega  -20.00   61.00   1.0000    7.5000
omega____ theta____ kappa____ phi______ frames
    -       18.8601  -99.0000  -60.0000 81

#__ type_ start__ end____ width___ exp.time_
 15 omega  -11.00   89.00   1.0000    7.5000
omega____ theta____ kappa____ phi______ frames
    -       18.8601   77.0000  -30.0000 100

#__ type_ start__ end____ width___ exp.time_
 16 omega  -50.00   40.00   1.0000    7.5000
omega____ theta____ kappa____ phi______ frames
    -       18.8601  -57.0000    0.0000 90

#__ type_ start__ end____ width___ exp.time_
 17 omega  -94.00  -34.00   1.0000    7.5000
omega____ theta____ kappa____ phi______ frames
    -      -17.7663  178.0000   30.0000 60

#__ type_ start__ end____ width___ exp.time_
 18 omega  -54.00   92.00   1.0000    7.5000
omega____ theta____ kappa____ phi______ frames
    -       18.8601    0.0000 -150.0000 146

#__ type_ start__ end____ width___ exp.time_
 19 omega  -54.00   92.00   1.0000    7.5000
omega____ theta____ kappa____ phi______ frames
    -       18.8601    0.0000 -120.0000 146

#__ type_ start__ end____ width___ exp.time_
 20 omega  -54.00   92.00   1.0000    7.5000
omega____ theta____ kappa____ phi______ frames
    -       18.8601    0.0000  -90.0000 146

#__ type_ start__ end____ width___ exp.time_
 21 omega  -54.00   58.00   1.0000    7.5000
omega____ theta____ kappa____ phi______ frames
    -       18.8601    0.0000  -60.0000 112

#__ type_ start__ end____ width___ exp.time_
 22 omega  -54.00   92.00   1.0000    7.5000
omega____ theta____ kappa____ phi______ frames
    -       18.8601    0.0000 -180.0000 146
;
_diffrn_measurement_device_type 'SuperNova, Single source at offset), Eos'
_diffrn_measurement_method '\w scans'
_diffrn_orient_matrix_UB_11 -0.0000037000
_diffrn_orient_matrix_UB_12 -0.0348225000
_diffrn_orient_matrix_UB_13 -0.0114229000
_diffrn_orient_matrix_UB_21 0.0482758000
_diffrn_orient_matrix_UB_22 0.0000123000
_diffrn_orient_matrix_UB_23 0.0069926000
_diffrn_orient_matrix_UB_31 0.0000480000
_diffrn_orient_matrix_UB_32 -0.0146895000
_diffrn_orient_matrix_UB_33 0.0270920000
_diffrn_radiation_monochromator mirror
_diffrn_radiation_type MoK\a
_diffrn_radiation_wavelength 0.71073
_diffrn_reflns_av_R_equivalents 0.0410
_diffrn_reflns_av_unetI/netI 0.0222
_diffrn_reflns_Laue_measured_fraction_full 0.998
_diffrn_reflns_Laue_measured_fraction_max 0.998
_diffrn_reflns_limit_h_max 18
_diffrn_reflns_limit_h_min -18
_diffrn_reflns_limit_k_max 23
_diffrn_reflns_limit_k_min -23
_diffrn_reflns_limit_l_max 30
_diffrn_reflns_limit_l_min -30
_diffrn_reflns_number 135283
_diffrn_reflns_point_group_measured_fraction_full 0.998
_diffrn_reflns_point_group_measured_fraction_max 0.998
_diffrn_reflns_theta_full 26.000
_diffrn_reflns_theta_max 26.372
_diffrn_reflns_theta_min 3.390
_diffrn_source 'SuperNova (Mo) X-ray Source'
_exptl_absorpt_coefficient_mu 3.824
_exptl_absorpt_correction_T_max 1.00000
_exptl_absorpt_correction_T_min 0.83551
_exptl_absorpt_correction_type multi-scan
_exptl_absorpt_process_details
;
CrysAlisPro, Agilent Technologies,
Version 1.171.36.24 (release 03-12-2012 CrysAlis171 .NET)
(compiled Dec  3 2012,18:21:49)
Empirical absorption correction using spherical harmonics,
 implemented in SCALE3 ABSPACK scaling algorithm.
;
_exptl_crystal_colour 'clear light yellow'
_exptl_crystal_colour_lustre clear
_exptl_crystal_colour_modifier light
_exptl_crystal_colour_primary yellow
_exptl_crystal_density_diffrn 1.554
_exptl_crystal_description block
_exptl_crystal_F_000 3092
_exptl_crystal_recrystallization_method 'Re-crystallisation from solvent'
_exptl_crystal_size_max 0.2
_exptl_crystal_size_mid 0.2
_exptl_crystal_size_min 0.2
_refine_diff_density_max 1.061
_refine_diff_density_min -0.219
_refine_diff_density_rms 0.050
_refine_ls_abs_structure_details
;
 Flack x determined using 6090 quotients [(I+)-(I-)]/[(I+)+(I-)]
 (Parsons and Flack (2004), Acta Cryst. A60, s61).
;
_refine_ls_abs_structure_Flack -0.0240(12)
_refine_ls_extinction_method none
_refine_ls_goodness_of_fit_ref 1.031
_refine_ls_hydrogen_treatment constr
_refine_ls_matrix_type full
_refine_ls_number_parameters 878
_refine_ls_number_reflns 13580
_refine_ls_number_restraints 259
_refine_ls_restrained_S_all 1.026
_refine_ls_R_factor_all 0.0241
_refine_ls_R_factor_gt 0.0213
_refine_ls_shift/su_max 0.001
_refine_ls_shift/su_mean 0.000
_refine_ls_structure_factor_coef Fsqd
_refine_ls_weighting_details
;
 w=1/[\s^2^(Fo^2^)+(0.0208P)^2^+5.1206P]
 where P=(Fo^2^+2Fc^2^)/3
;
_refine_ls_weighting_scheme calc
_refine_ls_wR_factor_gt 0.0445
_refine_ls_wR_factor_ref 0.0455
_reflns_Friedel_coverage 0.999
_reflns_Friedel_fraction_full 0.998
_reflns_Friedel_fraction_max 0.999
_reflns_number_gt 12910
_reflns_number_total 13580
_reflns_threshold_expression 'I > 2\s(I)'
_cod_data_source_file c6sc04465d2.cif
_cod_data_source_block aral270_rered_xprep
_cod_depositor_comments
;Adding full bibliography for 1544644--1544648.cif.

 Adding full bibliography for 1544644--1544648.cif.
;
_cod_database_code 1544647
_shelxl_version_number 2013-2
_chemical_oxdiff_formula C9N3H12O2Na1.H2O2
_shelx_space_group_comment
;
The symmetry employed for this shelxl refinement is uniquely defined
by the following loop, which should always be used as a source of
symmetry information in preference to the above space-group names.
They are only intended as comments.
;
_reflns_odcompleteness_completeness 99.77
_reflns_odcompleteness_iscentric 1
_reflns_odcompleteness_theta 26.32
_olex2_refinement_description
;
1. Fixed Uiso
 At 1.2 times of:
  All C(H) groups, All C(H,H) groups
 At 1.5 times of:
  All C(H,H,H) groups
2. Restrained distances
 C37A-C43A
 2.66 with sigma of 0.02
 C41A-C45A
 2.5 with sigma of 0.02
 C37A-C45A
 2.54 with sigma of 0.02
 C53A-C48A = C39A-C44A
 2.52 with sigma of 0.02
 C41A-C44A
 2.52 with sigma of 0.02
 C43A-C39A
 2.52 with sigma of 0.02
 C37A-C43A
 2.52 with sigma of 0.02
3. Uiso/Uaniso restraints and constraints
Uanis(C63A) \\sim Ueq, Uanis(C61A) \\sim Ueq, Uanis(C62A) \\sim Ueq: with sigma
of 0.01 and sigma for terminal atoms of 0.02
Uanis(C55A) \\sim Ueq, Uanis(C56A) \\sim Ueq, Uanis(C60A) \\sim Ueq,
Uanis(C59A) \\sim Ueq, Uanis(C58A) \\sim Ueq, Uanis(C57A) \\sim Ueq: with sigma
of 0.01 and sigma for terminal atoms of 0.02
Uanis(C45A) = Uanis(C42A) = Uanis(C37A) = Uanis(C38A) = Uanis(C43A) =
Uanis(C39A) = Uanis(C41A) = Uanis(C40A) = Uanis(C44A)
4. Rigid body (RIGU) restrains
 C46, C47, C48, C49, C50, C51, C52, C53, C54
 with sigma for 1-2 distances of 0.004 and sigma for 1-3 distances of 0.004
 Sb1, C37, C38, C39, C40, C41, C42, C43, C44, C45
 with sigma for 1-2 distances of 0.004 and sigma for 1-3 distances of 0.004
 C46A, C51A, C52A, C53A, C54A
 with sigma for 1-2 distances of 0.004 and sigma for 1-3 distances of 0.004
 Sb1A, C37A, C42A, C43A, C44A, C45A
 with sigma for 1-2 distances of 0.004 and sigma for 1-3 distances of 0.004
 C59A, C55A, C56A, C57A, C58A, C60A
 with sigma for 1-2 distances of 0.004 and sigma for 1-3 distances of 0.004
5. Others
 Sof(Sb2A)=Sof(C50A)=Sof(H50A)=Sof(C49A)=Sof(C48A)=Sof(H48A)=Sof(C47A)=
 Sof(C46A)=Sof(C51A)=Sof(C52A)=Sof(H52D)=Sof(H52E)=Sof(H52F)=Sof(C53A)=
 Sof(H53D)=Sof(H53E)=Sof(H53F)=Sof(C54A)=Sof(H54D)=Sof(H54E)=Sof(H54F)=1-FVAR(1)
 Sof(Sb2)=Sof(C46)=Sof(C47)=Sof(C48)=Sof(H48)=Sof(C49)=Sof(C50)=Sof(H50)=
 Sof(C51)=Sof(C52)=Sof(H52A)=Sof(H52B)=Sof(H52C)=Sof(C53)=Sof(H53A)=Sof(H53B)=
 Sof(H53C)=Sof(C54)=Sof(H54A)=Sof(H54B)=Sof(H54C)=FVAR(1)
 Sof(Sb3A)=Sof(C57A)=Sof(H57A)=Sof(C58A)=Sof(H59B)=Sof(C60A)=Sof(C55A)=
 Sof(C56A)=Sof(C61A)=Sof(H61D)=Sof(H61E)=Sof(H61F)=Sof(C62A)=Sof(H62D)=
 Sof(H62E)=Sof(H62F)=Sof(C63A)=Sof(H63D)=Sof(H63E)=Sof(H63F)=1-FVAR(2)
 Sof(Sb3)=Sof(C55)=Sof(C56)=Sof(C57)=Sof(H57)=Sof(C58)=Sof(C60)=Sof(C61)=
 Sof(H61A)=Sof(H61B)=Sof(H61C)=Sof(C62)=Sof(H62A)=Sof(H62B)=Sof(H62C)=Sof(C63)=
 Sof(H63A)=Sof(H63B)=Sof(H63C)=Sof(H59A)=FVAR(2)
 Sof(Sb1A)=Sof(C41A)=Sof(H41A)=Sof(C40A)=Sof(C39A)=Sof(H39A)=Sof(C38A)=
 Sof(C37A)=Sof(C42A)=Sof(C43A)=Sof(H43D)=Sof(H43E)=Sof(H43F)=Sof(C44A)=
 Sof(H44D)=Sof(H44E)=Sof(H44F)=Sof(C45A)=Sof(H45D)=Sof(H45E)=Sof(H45F)=1-FVAR(3)
 Sof(Sb1)=Sof(C37)=Sof(C38)=Sof(C39)=Sof(H39)=Sof(C40)=Sof(C41)=Sof(H41)=
 Sof(C42)=Sof(C43)=Sof(H43A)=Sof(H43B)=Sof(H43C)=Sof(C44)=Sof(H44A)=Sof(H44B)=
 Sof(H44C)=Sof(C45)=Sof(H45A)=Sof(H45B)=Sof(H45C)=FVAR(3)
6.a Aromatic/amide H refined with riding coordinates:
 C1(H1), C2(H2), C3(H3), C4(H4), C7(H7), C8(H8), C9(H9), C10(H10), C13(H13),
 C14(H14), C15(H15), C16(H16), C19(H19), C20(H20), C21(H21), C22(H22), C25(H25),
  C26(H26), C27(H27), C28(H28), C31(H31), C32(H32), C33(H33), C34(H34),
 C39(H39), C41(H41), C48(H48), C50(H50), C57(H57), C41A(H41A), C39A(H39A),
 C50A(H50A), C48A(H48A), C57A(H57A), C59A(H59A), C59A(H59B), C67(H67), C68(H68),
  C64(H64), C65(H65), C66(H66)
6.b Fitted hexagon refined as free rotating group:
 C41A(C40A,C39A,C38A,C37A,C42A), C50A(C49A,C48A,C47A,C46A,C51A), C57A(C58A,
 C59A,C60A,C55A,C56A), C67(C68,C69,C64,C65,C66)
6.c Idealised Me refined as rotating group:
 C6(H6A,H6B,H6C), C12(H12A,H12B,H12C), C18(H18A,H18B,H18C), C24(H24A,H24B,
 H24C), C30(H30A,H30B,H30C), C36(H36A,H36B,H36C), C43(H43A,H43B,H43C), C44(H44A,
 H44B,H44C), C45(H45A,H45B,H45C), C52(H52A,H52B,H52C), C53(H53A,H53B,H53C),
 C54(H54A,H54B,H54C), C61(H61A,H61B,H61C), C62(H62A,H62B,H62C), C63(H63A,H63B,
 H63C), C43A(H43D,H43E,H43F), C44A(H44D,H44E,H44F), C45A(H45D,H45E,H45F),
 C52A(H52D,H52E,H52F), C53A(H53D,H53E,H53F), C54A(H54D,H54E,H54F), C61A(H61D,
 H61E,H61F), C62A(H62D,H62E,H62F), C63A(H63D,H63E,H63F), C70(H70A,H70B,H70C)
;
_olex2_submission_special_instructions 'No special instructions were received'
_solvent_exptl_crystal_recrystallization_method Toluene

loop_
_space_group_symop_operation_xyz
'x, y, z'
'x, -y, z+1/2'
'x+1/2, y+1/2, z'
'x+1/2, -y+1/2, z+1/2'

loop_
_atom_site_label
_atom_site_type_symbol
_atom_site_fract_x
_atom_site_fract_y
_atom_site_fract_z
_atom_site_U_iso_or_equiv
_atom_site_adp_type
_atom_site_occupancy
_atom_site_site_symmetry_order
_atom_site_calc_flag
_atom_site_refinement_flags_posn
_atom_site_refinement_flags_adp
_atom_site_refinement_flags_occupancy
_atom_site_disorder_assembly
_atom_site_disorder_group
Sb1 Sb 0.82210(3) 0.60295(3) 0.41799(2) 0.02669(15) Uani 0.898(2) 1 d . U P A 1
Sb2 Sb 0.67912(4) 0.44852(2) 0.51273(5) 0.0264(3) Uani 0.632(3) 1 d . . P A 1
Sb3 Sb 0.83492(5) 0.33815(4) 0.40953(2) 0.0262(2) Uani 0.729(3) 1 d . . P B 1
Y1 Y 0.92814(3) 0.47718(2) 0.37239(2) 0.02576(9) Uani 1 1 d . . . . .
Y2 Y 0.75090(3) 0.60914(2) 0.53175(2) 0.02319(9) Uani 1 1 d . . . . .
Y3 Y 0.76933(3) 0.29757(2) 0.52071(2) 0.02553(9) Uani 1 1 d . . . . .
C1 C 1.1021(3) 0.5031(3) 0.4018(2) 0.0375(10) Uani 1 1 d . . . . .
H1 H 1.1270 0.5246 0.3741 0.045 Uiso 1 1 calc R . . . .
C2 C 1.0646(3) 0.5389(2) 0.4423(2) 0.0356(10) Uani 1 1 d . . . . .
H2 H 1.0605 0.5880 0.4463 0.043 Uiso 1 1 calc R . . . .
C3 C 1.0347(3) 0.4875(2) 0.47546(18) 0.0334(10) Uani 1 1 d . . . . .
H3 H 1.0072 0.4964 0.5055 0.040 Uiso 1 1 calc R . . . .
C4 C 1.0531(3) 0.4206(2) 0.45612(18) 0.0312(9) Uani 1 1 d . . . . .
H4 H 1.0396 0.3773 0.4709 0.037 Uiso 1 1 calc R . . . .
C5 C 1.0954(3) 0.4293(2) 0.41035(18) 0.0331(10) Uani 1 1 d . . . . .
C6 C 1.1331(4) 0.3718(3) 0.3794(2) 0.0513(13) Uani 1 1 d . . . . .
H6A H 1.1332 0.3878 0.3416 0.077 Uiso 1 1 calc GR . . . .
H6B H 1.0961 0.3299 0.3773 0.077 Uiso 1 1 calc GR . . . .
H6C H 1.1943 0.3610 0.3995 0.077 Uiso 1 1 calc GR . . . .
C7 C 0.9681(4) 0.4698(3) 0.27346(19) 0.0423(12) Uani 1 1 d . . . . .
H7 H 1.0288 0.4615 0.2733 0.051 Uiso 1 1 calc R . . . .
C8 C 0.9017(4) 0.4173(3) 0.27289(19) 0.0470(13) Uani 1 1 d . . . . .
H8 H 0.9108 0.3683 0.2730 0.056 Uiso 1 1 calc R . . . .
C9 C 0.8205(4) 0.4513(3) 0.27220(18) 0.0451(13) Uani 1 1 d . . . . .
H9 H 0.7653 0.4291 0.2717 0.054 Uiso 1 1 calc R . . . .
C10 C 0.8354(3) 0.5249(3) 0.27240(18) 0.0422(12) Uani 1 1 d . . . . .
H10 H 0.7915 0.5599 0.2715 0.051 Uiso 1 1 calc R . . . .
C11 C 0.9274(4) 0.5371(3) 0.27424(18) 0.0400(11) Uani 1 1 d . . . . .
C12 C 0.9730(5) 0.6079(3) 0.2743(2) 0.0631(17) Uani 1 1 d . . . . .
H12A H 1.0363 0.6035 0.2929 0.095 Uiso 1 1 calc GR . . . .
H12B H 0.9447 0.6420 0.2943 0.095 Uiso 1 1 calc GR . . . .
H12C H 0.9673 0.6236 0.2358 0.095 Uiso 1 1 calc GR . . . .
C13 C 0.8519(3) 0.6486(3) 0.63013(19) 0.0421(12) Uani 1 1 d . . . . .
H13 H 0.8242 0.6755 0.6537 0.051 Uiso 1 1 calc R . . . .
C14 C 0.8573(3) 0.5740(3) 0.63003(17) 0.0356(10) Uani 1 1 d . . . . .
H14 H 0.8330 0.5430 0.6527 0.043 Uiso 1 1 calc R . . . .
C15 C 0.9057(3) 0.5548(2) 0.58964(17) 0.0300(9) Uani 1 1 d . . . . .
H15 H 0.9198 0.5086 0.5809 0.036 Uiso 1 1 calc R . . . .
C16 C 0.9295(3) 0.6170(2) 0.56456(19) 0.0348(10) Uani 1 1 d . . . . .
H16 H 0.9625 0.6190 0.5365 0.042 Uiso 1 1 calc R . . . .
C17 C 0.8949(3) 0.6762(2) 0.5891(2) 0.0402(12) Uani 1 1 d . . . . .
C18 C 0.9051(5) 0.7522(3) 0.5767(4) 0.079(2) Uani 1 1 d . . . . .
H18A H 0.8603 0.7794 0.5900 0.118 Uiso 1 1 calc GR . . . .
H18B H 0.8967 0.7587 0.5364 0.118 Uiso 1 1 calc GR . . . .
H18C H 0.9648 0.7680 0.5957 0.118 Uiso 1 1 calc GR . . . .
C19 C 0.6622(3) 0.7172(2) 0.5580(2) 0.0363(11) Uani 1 1 d . . . . .
H19 H 0.6938 0.7465 0.5870 0.044 Uiso 1 1 calc R . . . .
C20 C 0.6585(3) 0.7262(3) 0.5003(2) 0.0445(12) Uani 1 1 d . . . . .
H20 H 0.6875 0.7616 0.4842 0.053 Uiso 1 1 calc R . . . .
C21 C 0.6029(3) 0.6719(3) 0.4710(2) 0.0458(13) Uani 1 1 d . . . . .
H21 H 0.5881 0.6651 0.4318 0.055 Uiso 1 1 calc R . . . .
C22 C 0.5738(3) 0.6301(2) 0.5110(2) 0.0416(12) Uani 1 1 d . . . . .
H22 H 0.5359 0.5905 0.5028 0.050 Uiso 1 1 calc R . . . .
C23 C 0.6112(3) 0.6575(2) 0.5660(2) 0.0367(10) Uani 1 1 d . . . . .
C24 C 0.5971(4) 0.6292(3) 0.6218(2) 0.0541(14) Uani 1 1 d . . . . .
H24A H 0.6547 0.6156 0.6456 0.081 Uiso 1 1 calc GR . . . .
H24B H 0.5576 0.5885 0.6148 0.081 Uiso 1 1 calc GR . . . .
H24C H 0.5701 0.6656 0.6405 0.081 Uiso 1 1 calc GR . . . .
C25 C 0.9018(3) 0.2379(2) 0.5948(2) 0.0396(11) Uani 1 1 d . . . . .
H25 H 0.9006 0.1884 0.5971 0.048 Uiso 1 1 calc R . . . .
C26 C 0.9432(3) 0.2775(2) 0.5584(2) 0.0354(10) Uani 1 1 d . . . . .
H26 H 0.9740 0.2590 0.5324 0.043 Uiso 1 1 calc R . . . .
C27 C 0.9301(3) 0.3498(2) 0.56799(19) 0.0328(10) Uani 1 1 d . . . . .
H27 H 0.9501 0.3878 0.5494 0.039 Uiso 1 1 calc R . . . .
C28 C 0.8812(3) 0.3546(2) 0.61081(18) 0.0336(10) Uani 1 1 d . . . . .
H28 H 0.8642 0.3968 0.6257 0.040 Uiso 1 1 calc R . . . .
C29 C 0.8620(3) 0.2857(2) 0.62749(19) 0.0369(11) Uani 1 1 d . . . . .
C30 C 0.8151(4) 0.2674(3) 0.6739(2) 0.0591(15) Uani 1 1 d . . . . .
H30A H 0.7736 0.2287 0.6618 0.089 Uiso 1 1 calc GR . . . .
H30B H 0.7821 0.3081 0.6823 0.089 Uiso 1 1 calc GR . . . .
H30C H 0.8596 0.2536 0.7075 0.089 Uiso 1 1 calc GR . . . .
C31 C 0.7015(4) 0.1734(3) 0.5334(3) 0.0616(18) Uani 1 1 d . . . . .
H31 H 0.7326 0.1463 0.5641 0.074 Uiso 1 1 calc R . . . .
C32 C 0.6320(4) 0.2217(3) 0.5351(3) 0.0610(17) Uani 1 1 d . . . . .
H32 H 0.6094 0.2329 0.5667 0.073 Uiso 1 1 calc R . . . .
C33 C 0.6027(3) 0.2501(3) 0.4800(2) 0.0483(13) Uani 1 1 d . . . . .
H33 H 0.5568 0.2836 0.4683 0.058 Uiso 1 1 calc R . . . .
C34 C 0.6550(3) 0.2189(2) 0.4465(2) 0.0413(12) Uani 1 1 d . . . . .
H34 H 0.6495 0.2278 0.4080 0.050 Uiso 1 1 calc R . . . .
C35 C 0.7171(3) 0.1718(3) 0.4796(3) 0.0515(14) Uani 1 1 d . . . . .
C36 C 0.7855(5) 0.1261(3) 0.4594(4) 0.104(3) Uani 1 1 d . . . . .
H36A H 0.8440 0.1311 0.4851 0.156 Uiso 1 1 calc GR . . . .
H36B H 0.7892 0.1410 0.4220 0.156 Uiso 1 1 calc GR . . . .
H36C H 0.7667 0.0772 0.4583 0.156 Uiso 1 1 calc GR . . . .
C37 C 0.7445(4) 0.6678(3) 0.3494(2) 0.0267(11) Uani 0.898(2) 1 d . U P A 1
C38 C 0.6614(4) 0.6410(3) 0.3190(3) 0.0312(12) Uani 0.898(2) 1 d . U P A 1
C39 C 0.6094(5) 0.6802(4) 0.2745(3) 0.0405(14) Uani 0.898(2) 1 d . U P A 1
H39 H 0.5541 0.6616 0.2545 0.049 Uiso 0.898(2) 1 calc R . P A 1
C40 C 0.6369(5) 0.7458(4) 0.2589(3) 0.0423(15) Uani 0.898(2) 1 d . U P A 1
C41 C 0.7191(5) 0.7713(3) 0.2887(3) 0.0413(14) Uani 0.898(2) 1 d . U P A 1
H41 H 0.7392 0.8149 0.2781 0.050 Uiso 0.898(2) 1 calc R . P A 1
C42 C 0.7741(4) 0.7347(3) 0.3343(2) 0.0328(12) Uani 0.898(2) 1 d . U P A 1
C43 C 0.6271(4) 0.5682(3) 0.3328(3) 0.0460(14) Uani 0.898(2) 1 d . U P A 1
H43A H 0.6670 0.5318 0.3248 0.069 Uiso 0.898(2) 1 calc GR . P A 1
H43B H 0.5668 0.5605 0.3099 0.069 Uiso 0.898(2) 1 calc GR . P A 1
H43C H 0.6259 0.5664 0.3724 0.069 Uiso 0.898(2) 1 calc GR . P A 1
C44 C 0.5787(5) 0.7878(4) 0.2099(3) 0.068(2) Uani 0.898(2) 1 d . U P A 1
H44A H 0.5165 0.7725 0.2037 0.102 Uiso 0.898(2) 1 calc GR . P A 1
H44B H 0.6002 0.7799 0.1760 0.102 Uiso 0.898(2) 1 calc GR . P A 1
H44C H 0.5826 0.8377 0.2191 0.102 Uiso 0.898(2) 1 calc GR . P A 1
C45 C 0.8620(4) 0.7689(3) 0.3643(2) 0.0466(14) Uani 0.898(2) 1 d . U P A 1
H45A H 0.9119 0.7386 0.3613 0.070 Uiso 0.898(2) 1 calc GR . P A 1
H45B H 0.8621 0.7758 0.4038 0.070 Uiso 0.898(2) 1 calc GR . P A 1
H45C H 0.8682 0.8141 0.3470 0.070 Uiso 0.898(2) 1 calc GR . P A 1
C46 C 0.5452(8) 0.4389(9) 0.5305(6) 0.029(3) Uani 0.632(3) 1 d . U P A 1
C47 C 0.5403(8) 0.4306(7) 0.5880(5) 0.034(3) Uani 0.632(3) 1 d . U P A 1
C48 C 0.4564(11) 0.4289(8) 0.6009(6) 0.050(3) Uani 0.632(3) 1 d . U P A 1
H48 H 0.4542 0.4262 0.6390 0.060 Uiso 0.632(3) 1 calc R . P A 1
C49 C 0.3750(10) 0.4310(10) 0.5602(9) 0.051(4) Uani 0.632(3) 1 d . U P A 1
C50 C 0.3803(10) 0.4374(11) 0.5046(7) 0.043(4) Uani 0.632(3) 1 d . U P A 1
H50 H 0.3264 0.4382 0.4766 0.052 Uiso 0.632(3) 1 calc R . P A 1
C51 C 0.4626(11) 0.4427(10) 0.4879(5) 0.032(3) Uani 0.632(3) 1 d . U P A 1
C52 C 0.6273(6) 0.4245(5) 0.6341(4) 0.051(2) Uani 0.632(3) 1 d . U P A 1
H52A H 0.6654 0.4650 0.6322 0.076 Uiso 0.632(3) 1 calc GR . P A 1
H52B H 0.6589 0.3817 0.6284 0.076 Uiso 0.632(3) 1 calc GR . P A 1
H52C H 0.6128 0.4229 0.6707 0.076 Uiso 0.632(3) 1 calc GR . P A 1
C53 C 0.2831(9) 0.4251(10) 0.5754(7) 0.091(5) Uani 0.632(3) 1 d . U P A 1
H53A H 0.2562 0.3798 0.5628 0.137 Uiso 0.632(3) 1 calc GR . P A 1
H53B H 0.2441 0.4626 0.5569 0.137 Uiso 0.632(3) 1 calc GR . P A 1
H53C H 0.2912 0.4290 0.6159 0.137 Uiso 0.632(3) 1 calc GR . P A 1
C54 C 0.4609(7) 0.4520(6) 0.4259(4) 0.052(2) Uani 0.632(3) 1 d . U P A 1
H54A H 0.4866 0.4106 0.4123 0.078 Uiso 0.632(3) 1 calc GR . P A 1
H54B H 0.4959 0.4932 0.4211 0.078 Uiso 0.632(3) 1 calc GR . P A 1
H54C H 0.3992 0.4581 0.4048 0.078 Uiso 0.632(3) 1 calc GR . P A 1
C55 C 0.7677(6) 0.2788(5) 0.3329(3) 0.0267(19) Uani 0.729(3) 1 d . . P B 1
C56 C 0.8106(5) 0.2249(5) 0.3088(4) 0.035(2) Uani 0.729(3) 1 d . . P B 1
C57 C 0.7605(6) 0.1923(5) 0.2590(4) 0.042(2) Uani 0.729(3) 1 d . . P B 1
H57 H 0.7894 0.1577 0.2419 0.050 Uiso 0.729(3) 1 calc R . P B 1
C58 C 0.6718(6) 0.2082(5) 0.2340(3) 0.035(2) Uani 0.729(3) 1 d . . P B 1
C60 C 0.6769(7) 0.2962(5) 0.3069(4) 0.033(3) Uani 0.729(3) 1 d . . P B 1
C61 C 0.9073(5) 0.2029(5) 0.3329(3) 0.052(2) Uani 0.729(3) 1 d . . P B 1
H61A H 0.9117 0.1793 0.3688 0.079 Uiso 0.729(3) 1 calc GR . P B 1
H61B H 0.9457 0.2442 0.3385 0.079 Uiso 0.729(3) 1 calc GR . P B 1
H61C H 0.9264 0.1709 0.3069 0.079 Uiso 0.729(3) 1 calc GR . P B 1
C62 C 0.6217(6) 0.1712(5) 0.1813(4) 0.0395(19) Uani 0.729(3) 1 d . . P B 1
H62A H 0.5863 0.1330 0.1915 0.059 Uiso 0.729(3) 1 calc GR . P B 1
H62B H 0.6644 0.1524 0.1613 0.059 Uiso 0.729(3) 1 calc GR . P B 1
H62C H 0.5821 0.2045 0.1573 0.059 Uiso 0.729(3) 1 calc GR . P B 1
C63 C 0.6256(5) 0.3539(4) 0.3330(3) 0.0389(17) Uani 0.729(3) 1 d . . P B 1
H63A H 0.6552 0.3991 0.3325 0.058 Uiso 0.729(3) 1 calc GR . P B 1
H63B H 0.6258 0.3414 0.3716 0.058 Uiso 0.729(3) 1 calc GR . P B 1
H63C H 0.5639 0.3571 0.3111 0.058 Uiso 0.729(3) 1 calc GR . P B 1
Sb1A Sb 0.7793(3) 0.5690(3) 0.41193(12) 0.0319(15) Uani 0.102(2) 1 d . U P A 2
Sb2A Sb 0.68938(6) 0.44957(5) 0.54714(10) 0.0286(5) Uani 0.368(3) 1 d . . P A 2
Sb3A Sb 0.79503(14) 0.36977(12) 0.40726(5) 0.0286(6) Uani 0.271(3) 1 d . . P A 2
C41A C 0.739(3) 0.762(2) 0.303(2) 0.031(5) Uani 0.102(2) 1 d D . P A 2
H41A H 0.7733 0.8032 0.3010 0.037 Uiso 0.102(2) 1 calc R . P A 2
C40A C 0.656(3) 0.753(2) 0.265(2) 0.031(5) Uani 0.102(2) 1 d G . P A 2
C39A C 0.605(3) 0.692(2) 0.268(3) 0.031(5) Uani 0.102(2) 1 d DG . P A 2
H39A H 0.5487 0.6855 0.2430 0.037 Uiso 0.102(2) 1 calc R . P A 2
C38A C 0.638(3) 0.640(2) 0.309(2) 0.031(5) Uani 0.102(2) 1 d G . P A 2
C37A C 0.722(3) 0.6498(18) 0.3471(17) 0.031(5) Uani 0.102(2) 1 d DG U P A 2
C42A C 0.772(2) 0.7108(19) 0.3440(16) 0.031(5) Uani 0.102(2) 1 d G U P A 2
C43A C 0.586(2) 0.5670(17) 0.3045(19) 0.031(5) Uani 0.102(2) 1 d D U P A 2
H43D H 0.6281 0.5291 0.3023 0.046 Uiso 0.102(2) 1 calc GR . P A 2
H43E H 0.5378 0.5668 0.2708 0.046 Uiso 0.102(2) 1 calc GR . P A 2
H43F H 0.5618 0.5603 0.3374 0.046 Uiso 0.102(2) 1 calc GR . P A 2
C44A C 0.616(3) 0.806(2) 0.2183(19) 0.031(5) Uani 0.102(2) 1 d D U P A 2
H44D H 0.5514 0.8095 0.2143 0.046 Uiso 0.102(2) 1 calc GR . P A 2
H44E H 0.6283 0.7902 0.1830 0.046 Uiso 0.102(2) 1 calc GR . P A 2
H44F H 0.6434 0.8519 0.2281 0.046 Uiso 0.102(2) 1 calc GR . P A 2
C45A C 0.861(2) 0.724(2) 0.3881(16) 0.031(5) Uani 0.102(2) 1 d D U P A 2
H45D H 0.8930 0.6802 0.3975 0.046 Uiso 0.102(2) 1 calc GR . P A 2
H45E H 0.8477 0.7446 0.4218 0.046 Uiso 0.102(2) 1 calc GR . P A 2
H45F H 0.8982 0.7568 0.3727 0.046 Uiso 0.102(2) 1 calc GR . P A 2
C50A C 0.3913(11) 0.4433(15) 0.4931(6) 0.029(6) Uani 0.368(3) 1 d . . P A 2
H50A H 0.3500 0.4443 0.4579 0.034 Uiso 0.368(3) 1 calc R . P A 2
C49A C 0.3600(8) 0.4394(12) 0.5428(7) 0.029(5) Uani 0.368(3) 1 d G . P A 2
C48A C 0.4217(11) 0.4378(9) 0.5955(6) 0.030(4) Uani 0.368(3) 1 d DG . P A 2
H48A H 0.4008 0.4352 0.6288 0.036 Uiso 0.368(3) 1 calc R . P A 2
C47A C 0.5147(10) 0.4400(10) 0.5984(6) 0.029(5) Uani 0.368(3) 1 d G . P A 2
C46A C 0.5459(9) 0.4439(14) 0.5486(8) 0.026(5) Uani 0.368(3) 1 d G U P A 2
C51A C 0.4842(12) 0.4455(16) 0.4960(6) 0.028(5) Uani 0.368(3) 1 d G U P A 2
C52A C 0.5796(10) 0.4352(9) 0.6573(6) 0.047(4) Uani 0.368(3) 1 d . U P A 2
H52D H 0.5449 0.4328 0.6860 0.071 Uiso 0.368(3) 1 calc GR . P A 2
H52E H 0.6180 0.4765 0.6637 0.071 Uiso 0.368(3) 1 calc GR . P A 2
H52F H 0.6165 0.3932 0.6593 0.071 Uiso 0.368(3) 1 calc GR . P A 2
C53A C 0.2581(11) 0.4353(13) 0.5428(9) 0.056(5) Uani 0.368(3) 1 d D U P A 2
H53D H 0.2346 0.3894 0.5290 0.085 Uiso 0.368(3) 1 calc GR . P A 2
H53E H 0.2256 0.4718 0.5185 0.085 Uiso 0.368(3) 1 calc GR . P A 2
H53F H 0.2506 0.4420 0.5809 0.085 Uiso 0.368(3) 1 calc GR . P A 2
C54A C 0.5116(12) 0.4496(10) 0.4393(6) 0.048(4) Uani 0.368(3) 1 d . U P A 2
H54D H 0.5659 0.4221 0.4413 0.072 Uiso 0.368(3) 1 calc GR . P A 2
H54E H 0.5229 0.4984 0.4310 0.072 Uiso 0.368(3) 1 calc GR . P A 2
H54F H 0.4634 0.4310 0.4096 0.072 Uiso 0.368(3) 1 calc GR . P A 2
C57A C 0.7821(6) 0.2084(10) 0.2718(9) 0.035(5) Uani 0.271(3) 1 d . U P A 2
H57A H 0.8220 0.1771 0.2602 0.042 Uiso 0.271(3) 1 calc R . P B 2
C58A C 0.6923(7) 0.2131(8) 0.2410(6) 0.044(7) Uani 0.271(3) 1 d G U P A 2
C59A C 0.6327(3) 0.2599(2) 0.25834(19) 0.0388(11) Uani 1 1 d G U . . .
H59A H 0.5727 0.2721 0.2417 0.047 Uiso 0.729(3) 1 calc R . P B 1
H59B H 0.5726 0.2631 0.2378 0.047 Uiso 0.271(3) 1 calc R . P B 2
C60A C 0.6629(9) 0.3020(9) 0.3064(6) 0.030(7) Uani 0.271(3) 1 d G U P A 2
C55A C 0.7528(11) 0.2973(11) 0.3372(8) 0.026(6) Uani 0.271(3) 1 d G U P A 2
C56A C 0.8124(6) 0.2505(9) 0.3198(9) 0.026(5) Uani 0.271(3) 1 d G U P A 2
C61A C 0.9102(14) 0.2474(13) 0.3578(10) 0.061(6) Uani 0.271(3) 1 d . U P A 2
H61D H 0.9076 0.2446 0.3971 0.092 Uiso 0.271(3) 1 calc GR . P B 2
H61E H 0.9428 0.2896 0.3518 0.092 Uiso 0.271(3) 1 calc GR . P B 2
H61F H 0.9409 0.2062 0.3479 0.092 Uiso 0.271(3) 1 calc GR . P B 2
C62A C 0.666(3) 0.162(2) 0.1870(16) 0.087(12) Uani 0.271(3) 1 d . U P A 2
H62D H 0.6339 0.1211 0.1963 0.131 Uiso 0.271(3) 1 calc GR . P B 2
H62E H 0.7208 0.1462 0.1766 0.131 Uiso 0.271(3) 1 calc GR . P B 2
H62F H 0.6284 0.1870 0.1557 0.131 Uiso 0.271(3) 1 calc GR . P B 2
C63A C 0.5841(16) 0.3476(16) 0.3117(12) 0.065(8) Uani 0.271(3) 1 d . U P A 2
H63D H 0.5337 0.3388 0.2800 0.098 Uiso 0.271(3) 1 calc GR . P B 2
H63E H 0.6012 0.3969 0.3120 0.098 Uiso 0.271(3) 1 calc GR . P B 2
H63F H 0.5668 0.3364 0.3465 0.098 Uiso 0.271(3) 1 calc GR . P B 2
C67 C 0.3084(3) 0.4939(3) 0.28939(13) 0.0757(19) Uani 1 1 d . . . . .
H67 H 0.3107 0.5114 0.3258 0.091 Uiso 1 1 calc R . . . .
C68 C 0.2267(2) 0.4947(2) 0.24846(17) 0.0700(18) Uani 1 1 d G . . . .
H68 H 0.1743 0.5126 0.2575 0.084 Uiso 1 1 calc R . . . .
C69 C 0.2232(2) 0.4686(2) 0.19406(16) 0.0553(15) Uani 1 1 d G . . . .
C64 C 0.3014(3) 0.4419(3) 0.18058(14) 0.085(2) Uani 1 1 d G . . . .
H64 H 0.2991 0.4245 0.1442 0.102 Uiso 1 1 calc R . . . .
C65 C 0.3831(2) 0.4412(3) 0.22151(19) 0.085(2) Uani 1 1 d G . . . .
H65 H 0.4354 0.4233 0.2125 0.102 Uiso 1 1 calc R . . . .
C66 C 0.3866(2) 0.4672(2) 0.27591(16) 0.0636(16) Uani 1 1 d G . . . .
H66 H 0.4413 0.4667 0.3033 0.076 Uiso 1 1 calc R . . . .
C70 C 0.1342(4) 0.4692(3) 0.1499(3) 0.077(2) Uani 1 1 d . . . . .
H70A H 0.1275 0.5138 0.1298 0.116 Uiso 1 1 calc GR . . . .
H70B H 0.0847 0.4632 0.1683 0.116 Uiso 1 1 calc GR . . . .
H70C H 0.1336 0.4309 0.1234 0.116 Uiso 1 1 calc GR . . . .

loop_
_atom_site_aniso_label
_atom_site_aniso_U_11
_atom_site_aniso_U_22
_atom_site_aniso_U_33
_atom_site_aniso_U_23
_atom_site_aniso_U_13
_atom_site_aniso_U_12
Sb1 0.0290(3) 0.0313(2) 0.01975(17) 0.00117(14) 0.00573(14) 0.0016(2)
Sb2 0.0231(2) 0.0248(2) 0.0310(7) 0.0011(2) 0.0056(3) 0.00325(17)
Sb3 0.0261(4) 0.0279(3) 0.0246(2) -0.00255(18) 0.00584(17) -0.0078(3)
Y1 0.0290(2) 0.0309(2) 0.01944(19) -0.00212(16) 0.00974(16) -0.00458(17)
Y2 0.0219(2) 0.02705(19) 0.0200(2) -0.00088(15) 0.00367(15) 0.00426(15)
Y3 0.02012(19) 0.02494(19) 0.0318(2) 0.00587(16) 0.00664(16) -0.00059(15)
C1 0.030(2) 0.048(3) 0.037(3) 0.006(2) 0.014(2) -0.006(2)
C2 0.029(2) 0.028(2) 0.047(3) -0.0067(19) 0.004(2) -0.0072(18)
C3 0.030(2) 0.046(3) 0.024(2) -0.0106(19) 0.0068(18) -0.003(2)
C4 0.031(2) 0.032(2) 0.030(2) 0.0046(18) 0.0063(18) -0.0017(18)
C5 0.029(2) 0.041(3) 0.031(2) -0.008(2) 0.0093(19) -0.0007(19)
C6 0.049(3) 0.059(3) 0.047(3) -0.009(3) 0.015(2) 0.018(3)
C7 0.048(3) 0.059(3) 0.025(2) 0.001(2) 0.017(2) 0.005(2)
C8 0.075(4) 0.046(3) 0.022(2) -0.007(2) 0.015(2) -0.004(3)
C9 0.051(3) 0.068(4) 0.017(2) -0.007(2) 0.007(2) -0.017(3)
C10 0.045(3) 0.064(3) 0.018(2) 0.002(2) 0.0061(19) 0.007(2)
C11 0.051(3) 0.053(3) 0.019(2) 0.0051(19) 0.015(2) -0.003(2)
C12 0.087(5) 0.060(4) 0.045(3) 0.017(3) 0.019(3) -0.015(3)
C13 0.036(3) 0.058(3) 0.027(2) -0.018(2) -0.003(2) 0.011(2)
C14 0.034(2) 0.053(3) 0.019(2) 0.0003(19) 0.0032(18) 0.007(2)
C15 0.025(2) 0.037(2) 0.025(2) -0.0030(18) -0.0020(17) 0.0050(18)
C16 0.020(2) 0.046(3) 0.036(3) 0.002(2) 0.0007(18) 0.0013(19)
C17 0.033(3) 0.032(2) 0.046(3) -0.007(2) -0.010(2) 0.002(2)
C18 0.058(4) 0.042(3) 0.126(6) 0.002(4) 0.001(4) -0.009(3)
C19 0.032(2) 0.029(2) 0.047(3) -0.009(2) 0.007(2) 0.0087(19)
C20 0.042(3) 0.032(2) 0.060(3) 0.011(2) 0.014(2) 0.013(2)
C21 0.041(3) 0.053(3) 0.039(3) 0.004(2) 0.000(2) 0.026(2)
C22 0.021(2) 0.034(2) 0.065(3) -0.010(2) 0.001(2) 0.0110(19)
C23 0.032(2) 0.034(2) 0.046(3) -0.003(2) 0.014(2) 0.0135(19)
C24 0.050(3) 0.058(3) 0.063(4) 0.008(3) 0.030(3) 0.018(3)
C25 0.030(2) 0.030(2) 0.052(3) 0.013(2) -0.004(2) 0.0018(19)
C26 0.019(2) 0.042(3) 0.042(3) 0.003(2) 0.0021(19) 0.0065(18)
C27 0.024(2) 0.036(2) 0.035(2) 0.0094(19) 0.0006(18) -0.0050(18)
C28 0.035(2) 0.033(2) 0.030(2) 0.0010(18) 0.0032(19) -0.0014(19)
C29 0.035(3) 0.042(3) 0.031(2) 0.012(2) 0.0006(19) -0.003(2)
C30 0.055(3) 0.083(4) 0.039(3) 0.018(3) 0.010(3) -0.014(3)
C31 0.043(3) 0.046(3) 0.083(5) 0.032(3) -0.011(3) -0.023(3)
C32 0.046(3) 0.084(4) 0.056(4) 0.001(3) 0.020(3) -0.039(3)
C33 0.025(2) 0.046(3) 0.070(4) 0.007(3) 0.003(2) -0.008(2)
C34 0.041(3) 0.038(3) 0.043(3) 0.002(2) 0.007(2) -0.021(2)
C35 0.038(3) 0.031(3) 0.084(4) -0.001(3) 0.011(3) -0.015(2)
C36 0.056(4) 0.045(4) 0.212(10) -0.047(5) 0.033(5) -0.012(3)
C37 0.028(3) 0.035(3) 0.019(2) -0.002(2) 0.0082(19) 0.005(2)
C38 0.030(3) 0.040(3) 0.025(3) -0.003(2) 0.009(2) 0.002(2)
C39 0.035(3) 0.060(4) 0.025(3) -0.007(3) 0.004(2) 0.011(3)
C40 0.048(4) 0.054(4) 0.026(3) 0.004(3) 0.009(3) 0.024(3)
C41 0.057(4) 0.039(3) 0.031(3) 0.004(2) 0.018(3) 0.016(3)
C42 0.043(3) 0.032(3) 0.027(3) -0.001(2) 0.014(2) 0.008(2)
C43 0.041(3) 0.054(3) 0.040(3) -0.003(3) 0.001(3) -0.011(3)
C44 0.065(5) 0.080(6) 0.053(4) 0.018(4) 0.003(4) 0.033(4)
C45 0.056(3) 0.035(3) 0.049(3) 0.003(3) 0.014(3) -0.005(3)
C46 0.028(5) 0.023(5) 0.037(5) 0.000(5) 0.013(4) 0.000(3)
C47 0.034(5) 0.031(5) 0.038(6) 0.003(4) 0.013(4) 0.001(4)
C48 0.041(7) 0.062(7) 0.052(6) 0.005(5) 0.022(5) -0.001(6)
C49 0.039(6) 0.051(8) 0.066(8) 0.005(7) 0.019(5) -0.004(5)
C50 0.023(5) 0.041(7) 0.062(7) 0.001(6) 0.003(5) -0.004(4)
C51 0.022(6) 0.028(5) 0.042(5) 0.000(4) -0.003(4) -0.004(5)
C52 0.048(5) 0.067(6) 0.038(4) 0.014(4) 0.012(4) -0.001(4)
C53 0.051(7) 0.097(11) 0.136(13) 0.005(11) 0.043(8) -0.007(7)
C54 0.040(5) 0.063(6) 0.046(5) -0.006(4) -0.004(4) -0.004(5)
C55 0.028(4) 0.030(5) 0.023(4) -0.008(3) 0.007(3) -0.008(3)
C56 0.028(4) 0.037(5) 0.040(5) -0.009(4) 0.007(3) 0.001(3)
C57 0.044(4) 0.040(5) 0.048(5) -0.025(4) 0.023(4) -0.009(4)
C58 0.038(4) 0.041(5) 0.023(4) -0.003(3) 0.004(3) -0.013(3)
C60 0.034(4) 0.028(5) 0.039(5) 0.001(4) 0.013(3) 0.002(3)
C61 0.031(4) 0.069(5) 0.055(5) -0.031(4) 0.003(3) 0.009(4)
C62 0.046(5) 0.041(4) 0.028(4) -0.006(3) 0.002(4) -0.008(4)
C63 0.034(4) 0.036(4) 0.048(5) -0.003(3) 0.011(4) 0.007(3)
Sb1A 0.029(2) 0.046(3) 0.0205(15) -0.0035(13) 0.0052(13) 0.005(2)
Sb2A 0.0220(4) 0.0321(4) 0.0312(13) -0.0002(4) 0.0053(4) 0.0053(3)
Sb3A 0.0274(9) 0.0330(10) 0.0253(6) 0.0004(5) 0.0063(5) -0.0072(8)
C41A 0.023(10) 0.031(9) 0.033(10) -0.010(7) -0.002(7) -0.001(7)
C40A 0.023(10) 0.031(9) 0.033(10) -0.010(7) -0.002(7) -0.001(7)
C39A 0.023(10) 0.031(9) 0.033(10) -0.010(7) -0.002(7) -0.001(7)
C38A 0.023(10) 0.031(9) 0.033(10) -0.010(7) -0.002(7) -0.001(7)
C37A 0.023(10) 0.031(9) 0.033(10) -0.010(7) -0.002(7) -0.001(7)
C42A 0.023(10) 0.031(9) 0.033(10) -0.010(7) -0.002(7) -0.001(7)
C43A 0.023(10) 0.031(9) 0.033(10) -0.010(7) -0.002(7) -0.001(7)
C44A 0.023(10) 0.031(9) 0.033(10) -0.010(7) -0.002(7) -0.001(7)
C45A 0.023(10) 0.031(9) 0.033(10) -0.010(7) -0.002(7) -0.001(7)
C50A 0.036(14) 0.025(9) 0.023(8) 0.006(6) 0.004(7) -0.001(8)
C49A 0.021(8) 0.024(8) 0.040(14) 0.006(8) -0.001(7) 0.001(6)
C48A 0.026(12) 0.030(8) 0.038(9) 0.003(6) 0.016(9) 0.000(8)
C47A 0.020(11) 0.033(8) 0.031(9) -0.005(6) 0.001(7) 0.006(7)
C46A 0.016(7) 0.021(7) 0.039(10) -0.005(9) 0.002(7) 0.001(5)
C51A 0.018(10) 0.027(9) 0.035(8) -0.006(6) -0.002(7) 0.002(8)
C52A 0.041(8) 0.067(10) 0.030(7) 0.014(7) 0.000(6) 0.007(7)
C53A 0.028(9) 0.065(12) 0.081(15) 0.002(11) 0.022(9) -0.002(8)
C54A 0.034(8) 0.073(11) 0.033(7) -0.007(6) -0.001(6) 0.000(8)
C57A 0.050(9) 0.026(9) 0.030(9) -0.003(7) 0.011(6) 0.002(7)
C58A 0.051(9) 0.039(10) 0.037(10) 0.004(7) 0.003(7) -0.003(7)
C59A 0.037(3) 0.039(3) 0.035(2) 0.008(2) -0.002(2) -0.006(2)
C60A 0.031(9) 0.027(11) 0.034(9) 0.004(7) 0.010(6) -0.005(6)
C55A 0.030(8) 0.023(10) 0.028(8) -0.014(6) 0.013(6) -0.004(6)
C56A 0.033(8) 0.023(9) 0.024(8) -0.002(6) 0.014(6) 0.004(6)
C61A 0.048(12) 0.067(13) 0.071(14) 0.019(12) 0.017(10) 0.008(10)
C62A 0.12(3) 0.071(17) 0.062(17) -0.017(14) 0.01(2) -0.01(2)
C63A 0.037(13) 0.070(15) 0.076(17) 0.006(12) -0.015(11) 0.008(12)
C67 0.059(4) 0.104(5) 0.058(4) 0.009(4) 0.001(3) 0.000(4)
C68 0.051(4) 0.098(5) 0.061(4) 0.013(4) 0.013(3) 0.002(3)
C69 0.043(3) 0.043(3) 0.070(4) 0.004(3) -0.007(3) -0.011(2)
C64 0.069(5) 0.093(5) 0.080(5) -0.030(4) -0.011(4) 0.022(4)
C65 0.061(4) 0.108(6) 0.076(5) -0.007(4) -0.003(4) 0.024(4)
C66 0.048(3) 0.072(4) 0.062(4) 0.004(3) -0.005(3) -0.010(3)
C70 0.057(4) 0.067(4) 0.093(5) 0.001(4) -0.011(4) -0.012(3)

loop_
_atom_type_symbol
_atom_type_description
_atom_type_scat_dispersion_real
_atom_type_scat_dispersion_imag
_atom_type_scat_source
C C 0.0033 0.0016 'International Tables Vol C Tables 4.2.6.8 and 6.1.1.4'
H H 0.0000 0.0000 'International Tables Vol C Tables 4.2.6.8 and 6.1.1.4'
Sb Sb -0.5866 1.5461 'International Tables Vol C Tables 4.2.6.8 and 6.1.1.4'
Y Y -2.7962 3.5667 'International Tables Vol C Tables 4.2.6.8 and 6.1.1.4'

loop_
_geom_angle_atom_site_label_1
_geom_angle_atom_site_label_2
_geom_angle_atom_site_label_3
_geom_angle
Y2 Sb1 Y1 128.589(16)
C37 Sb1 Y1 112.24(15)
C37 Sb1 Y2 114.08(15)
Y3 Sb2 Y2 135.70(2)
C46 Sb2 Y2 110.5(4)
C46 Sb2 Y3 109.0(4)
Y3 Sb3 Y1 132.93(2)
C55 Sb3 Y1 109.1(3)
C55 Sb3 Y3 114.7(3)
C1 Y1 C2 31.36(15)
C1 Y1 C3 51.17(15)
C1 Y1 C4 51.05(14)
C1 Y1 C5 31.17(15)
C1 Y1 C9 130.93(16)
C1 Y1 C10 118.13(15)
C1 Y1 C11 87.60(15)
C1 Y1 Sb1A 124.13(15)
C1 Y1 Sb3A 136.49(12)
C2 Y1 C3 30.78(14)
C2 Y1 C4 50.86(14)
C2 Y1 C5 51.56(14)
C2 Y1 C9 154.64(15)
C2 Y1 C10 127.55(15)
C2 Y1 C11 103.35(16)
C2 Y1 Sb1A 94.20(14)
C2 Y1 Sb3A 125.29(11)
C3 Y1 C4 30.51(14)
C3 Y1 C5 51.08(13)
C3 Y1 C10 155.78(15)
C3 Y1 Sb1A 89.80(12)
C3 Y1 Sb3A 94.83(10)
C4 Y1 C10 164.54(14)
C4 Y1 Sb1A 114.89(11)
C4 Y1 Sb3A 85.65(10)
C5 Y1 C4 30.92(13)
C5 Y1 C10 133.85(14)
C5 Y1 Sb1A 140.76(12)
C5 Y1 Sb3A 108.28(11)
C7 Y1 C1 79.92(16)
C7 Y1 C2 107.48(16)
C7 Y1 C3 130.47(16)
C7 Y1 C4 113.78(15)
C7 Y1 C5 83.82(15)
C7 Y1 C9 51.01(16)
C7 Y1 C10 50.79(16)
C7 Y1 C11 31.29(15)
C7 Y1 Sb1A 129.92(13)
C7 Y1 Sb3A 121.23(12)
C8 Y1 C1 105.16(17)
C8 Y1 C2 135.91(17)
C8 Y1 C3 146.39(16)
C8 Y1 C4 117.48(16)
C8 Y1 C5 95.89(16)
C8 Y1 C7 31.36(16)
C8 Y1 C9 30.62(16)
C8 Y1 C10 50.88(17)
C8 Y1 C11 51.86(16)
C8 Y1 Sb1A 123.33(15)
C8 Y1 Sb3A 89.94(12)
C9 Y1 C3 173.43(16)
C9 Y1 C4 143.88(16)
C9 Y1 C5 126.50(15)
C9 Y1 C10 30.78(16)
C9 Y1 Sb1A 92.71(14)
C9 Y1 Sb3A 80.07(11)
C10 Y1 Sb1A 80.05(12)
C10 Y1 Sb3A 103.20(12)
C11 Y1 C3 134.00(15)
C11 Y1 C4 135.66(15)
C11 Y1 C5 105.24(15)
C11 Y1 C9 51.35(16)
C11 Y1 C10 30.78(15)
C11 Y1 Sb1A 100.68(13)
C11 Y1 Sb3A 131.14(12)
Sb3A Y1 Sb1A 73.76(13)
C13 Y2 Sb1 123.51(12)
C13 Y2 C14 31.10(15)
C13 Y2 C15 50.89(14)
C13 Y2 C16 50.94(15)
C13 Y2 C17 31.17(16)
C13 Y2 C20 100.65(16)
C13 Y2 C21 128.03(15)
C13 Y2 C22 118.89(15)
C13 Y2 Sb1A 137.30(15)
C14 Y2 Sb1 120.88(10)
C14 Y2 C15 30.78(13)
C14 Y2 C16 51.11(14)
C14 Y2 C21 150.93(15)
C14 Y2 C22 126.27(16)
C14 Y2 Sb1A 126.27(11)
C15 Y2 Sb1 90.39(9)
C15 Y2 C21 175.47(17)
C15 Y2 Sb1A 95.84(11)
C16 Y2 Sb1 74.49(10)
C16 Y2 C15 30.81(13)
C16 Y2 C21 144.65(16)
C16 Y2 C22 166.66(14)
C16 Y2 Sb1A 86.56(14)
C17 Y2 Sb1 93.87(12)
C17 Y2 C14 51.89(16)
C17 Y2 C15 51.61(14)
C17 Y2 C16 31.29(14)
C17 Y2 C20 94.08(15)
C17 Y2 C21 124.75(15)
C17 Y2 C22 135.41(15)
C17 Y2 Sb1A 109.30(16)
C19 Y2 Sb1 122.61(11)
C19 Y2 C13 77.40(15)
C19 Y2 C14 102.67(15)
C19 Y2 C15 128.28(14)
C19 Y2 C16 115.79(14)
C19 Y2 C17 84.71(15)
C19 Y2 C20 30.96(15)
C19 Y2 C21 50.82(15)
C19 Y2 C22 50.88(14)
C19 Y2 C23 31.23(14)
C19 Y2 Sb1A 127.43(13)
C20 Y2 Sb1 92.60(12)
C20 Y2 C14 130.30(16)
C20 Y2 C15 145.69(15)
C20 Y2 C16 118.69(15)
C20 Y2 C21 30.86(16)
C20 Y2 C22 50.96(16)
C20 Y2 Sb1A 96.50(14)
C21 Y2 Sb1 87.14(12)
C21 Y2 Sb1A 82.80(13)
C22 Y2 Sb1 111.99(12)
C22 Y2 C15 153.58(15)
C22 Y2 C21 30.56(16)
C22 Y2 Sb1A 102.29(14)
C23 Y2 Sb1 138.61(11)
C23 Y2 C13 87.60(15)
C23 Y2 C14 99.93(14)
C23 Y2 C15 130.70(14)
C23 Y2 C16 137.29(15)
C23 Y2 C17 107.49(15)
C23 Y2 C20 51.84(16)
C23 Y2 C21 51.51(16)
C23 Y2 C22 31.30(15)
C23 Y2 Sb1A 132.57(13)
C25 Y3 Sb2 133.25(11)
C25 Y3 C27 51.43(14)
C25 Y3 C28 50.92(15)
C25 Y3 C29 31.35(15)
C25 Y3 C33 128.66(15)
C25 Y3 C34 120.18(15)
C25 Y3 C35 89.30(17)
C25 Y3 Sb3A 123.34(12)
C26 Y3 Sb2 122.86(11)
C26 Y3 C25 31.32(14)
C26 Y3 C27 31.08(14)
C26 Y3 C28 51.09(15)
C26 Y3 C29 51.92(15)
C26 Y3 C32 130.21(18)
C26 Y3 C33 151.82(16)
C26 Y3 C34 127.32(16)
C26 Y3 C35 101.15(16)
C26 Y3 Sb3A 92.71(11)
C27 Y3 Sb2 91.95(10)
C27 Y3 C28 30.93(14)
C27 Y3 C29 51.64(14)
C27 Y3 C33 175.23(17)
C27 Y3 C34 154.26(15)
C27 Y3 Sb3A 85.91(10)
C28 Y3 Sb2 82.53(10)
C28 Y3 Sb3A 110.75(10)
C29 Y3 Sb2 105.12(11)
C29 Y3 C28 30.80(14)
C29 Y3 Sb3A 137.55(10)
C31 Y3 Sb2 130.01(15)
C31 Y3 C25 78.09(16)
C31 Y3 C26 102.90(16)
C31 Y3 C27 129.51(15)
C31 Y3 C28 117.43(16)
C31 Y3 C29 86.75(17)
C31 Y3 C32 31.1(2)
C31 Y3 C33 51.02(17)
C31 Y3 C34 50.28(17)
C31 Y3 C35 30.57(19)
C31 Y3 Sb3A 128.29(16)
C32 Y3 Sb2 98.89(16)
C32 Y3 C25 100.47(18)
C32 Y3 C27 146.35(16)
C32 Y3 C28 119.19(16)
C32 Y3 C29 94.72(16)
C32 Y3 C33 31.07(17)
C32 Y3 C34 50.69(17)
C32 Y3 C35 51.41(19)
C32 Y3 Sb3A 127.73(13)
C33 Y3 Sb2 85.32(12)
C33 Y3 C28 144.48(16)
C33 Y3 C29 125.37(16)
C33 Y3 Sb3A 96.97(12)
C34 Y3 Sb2 104.99(11)
C34 Y3 C28 167.69(14)
C34 Y3 C29 136.99(14)
C34 Y3 C33 30.48(16)
C34 Y3 Sb3A 81.09(11)
C35 Y3 Sb2 134.93(12)
C35 Y3 C27 132.16(15)
C35 Y3 C28 139.11(16)
C35 Y3 C29 109.83(17)
C35 Y3 C33 51.30(17)
C35 Y3 C34 30.88(16)
C35 Y3 Sb3A 98.40(14)
Y1 C1 H1 115.8
C2 C1 Y1 74.6(3)
C2 C1 H1 125.9
C5 C1 Y1 75.8(3)
C5 C1 H1 125.9
C5 C1 C2 108.2(4)
Y1 C2 H2 116.4
C1 C2 Y1 74.0(3)
C1 C2 H2 126.1
C3 C2 Y1 75.6(2)
C3 C2 C1 107.7(4)
C3 C2 H2 126.1
Y1 C3 H3 117.5
C2 C3 Y1 73.6(3)
C2 C3 H3 125.8
C4 C3 Y1 75.1(2)
C4 C3 C2 108.5(4)
C4 C3 H3 125.8
Y1 C4 H4 117.6
C3 C4 Y1 74.4(3)
C3 C4 H4 125.6
C3 C4 C5 108.7(4)
C5 C4 Y1 74.2(3)
C5 C4 H4 125.6
C1 C5 Y1 73.1(3)
C1 C5 C4 106.9(4)
C1 C5 C6 125.9(4)
C4 C5 Y1 74.8(3)
C4 C5 C6 127.0(4)
C6 C5 Y1 121.1(3)
C5 C6 H6A 109.5
C5 C6 H6B 109.5
C5 C6 H6C 109.5
H6A C6 H6B 109.5
H6A C6 H6C 109.5
H6B C6 H6C 109.5
Y1 C7 H7 116.8
C8 C7 Y1 74.2(3)
C8 C7 H7 125.8
C8 C7 C11 108.4(5)
C11 C7 Y1 75.2(3)
C11 C7 H7 125.8
Y1 C8 H8 115.8
C7 C8 Y1 74.4(3)
C7 C8 H8 126.1
C9 C8 Y1 75.9(3)
C9 C8 C7 107.9(5)
C9 C8 H8 126.1
Y1 C9 H9 117.2
C8 C9 Y1 73.5(3)
C8 C9 H9 125.8
C8 C9 C10 108.4(5)
C10 C9 Y1 75.5(3)
C10 C9 H9 125.8
Y1 C10 H10 119.0
C9 C10 Y1 73.7(3)
C9 C10 H10 125.7
C11 C10 Y1 73.4(3)
C11 C10 C9 108.6(5)
C11 C10 H10 125.7
C7 C11 Y1 73.5(3)
C7 C11 C12 126.5(5)
C10 C11 Y1 75.8(3)
C10 C11 C7 106.7(5)
C10 C11 C12 126.8(5)
C12 C11 Y1 118.3(3)
C11 C12 H12A 109.5
C11 C12 H12B 109.5
C11 C12 H12C 109.5
H12A C12 H12B 109.5
H12A C12 H12C 109.5
H12B C12 H12C 109.5
Y2 C13 H13 117.3
C14 C13 Y2 74.8(2)
C14 C13 H13 125.3
C14 C13 C17 109.3(4)
C17 C13 Y2 74.4(3)
C17 C13 H13 125.3
Y2 C14 H14 116.6
C13 C14 Y2 74.1(2)
C13 C14 H14 126.3
C15 C14 Y2 75.2(2)
C15 C14 C13 107.4(4)
C15 C14 H14 126.3
Y2 C15 H15 117.6
C14 C15 Y2 74.1(2)
C14 C15 H15 125.8
C14 C15 C16 108.4(4)
C16 C15 Y2 74.5(2)
C16 C15 H15 125.8
Y2 C16 H16 118.0
C15 C16 Y2 74.6(2)
C15 C16 H16 125.7
C15 C16 C17 108.5(4)
C17 C16 Y2 73.6(2)
C17 C16 H16 125.7
C13 C17 Y2 74.4(3)
C13 C17 C16 106.3(4)
C13 C17 C18 126.0(5)
C16 C17 Y2 75.1(2)
C16 C17 C18 127.6(6)
C18 C17 Y2 118.2(4)
C17 C18 H18A 109.5
C17 C18 H18B 109.5
C17 C18 H18C 109.5
H18A C18 H18B 109.5
H18A C18 H18C 109.5
H18B C18 H18C 109.5
Y2 C19 H19 116.2
C20 C19 Y2 75.7(3)
C20 C19 H19 125.1
C20 C19 C23 109.9(4)
C23 C19 Y2 74.9(2)
C23 C19 H19 125.1
Y2 C20 H20 116.7
C19 C20 Y2 73.4(2)
C19 C20 H20 126.4
C19 C20 C21 107.3(5)
C21 C20 Y2 75.7(3)
C21 C20 H20 126.4
Y2 C21 H21 118.3
C20 C21 Y2 73.4(3)
C20 C21 H21 126.0
C22 C21 Y2 74.2(3)
C22 C21 C20 108.0(5)
C22 C21 H21 126.0
Y2 C22 H22 118.0
C21 C22 Y2 75.2(3)
C21 C22 H22 125.6
C21 C22 C23 108.9(4)
C23 C22 Y2 73.1(2)
C23 C22 H22 125.6
C19 C23 Y2 73.9(2)
C19 C23 C22 106.0(4)
C19 C23 C24 127.0(5)
C22 C23 Y2 75.6(2)
C22 C23 C24 127.0(5)
C24 C23 Y2 117.0(3)
C23 C24 H24A 109.5
C23 C24 H24B 109.5
C23 C24 H24C 109.5
H24A C24 H24B 109.5
H24A C24 H24C 109.5
H24B C24 H24C 109.5
Y3 C25 H25 116.6
C26 C25 Y3 74.1(2)
C26 C25 H25 125.6
C26 C25 C29 108.7(4)
C29 C25 Y3 75.7(2)
C29 C25 H25 125.6
Y3 C26 H26 116.2
C25 C26 Y3 74.6(2)
C25 C26 H26 126.0
C27 C26 Y3 75.3(2)
C27 C26 C25 108.0(4)
C27 C26 H26 126.0
Y3 C27 H27 116.7
C26 C27 Y3 73.6(2)
C26 C27 H27 126.2
C26 C27 C28 107.7(4)
C28 C27 Y3 75.6(2)
C28 C27 H27 126.2
Y3 C28 H28 118.8
C27 C28 Y3 73.4(2)
C27 C28 H28 125.4
C29 C28 Y3 74.2(3)
C29 C28 C27 109.3(4)
C29 C28 H28 125.4
C25 C29 Y3 73.0(3)
C25 C29 C30 127.3(5)
C28 C29 Y3 75.0(2)
C28 C29 C25 106.4(4)
C28 C29 C30 126.2(5)
C30 C29 Y3 120.9(3)
C29 C30 H30A 109.5
C29 C30 H30B 109.5
C29 C30 H30C 109.5
H30A C30 H30B 109.5
H30A C30 H30C 109.5
H30B C30 H30C 109.5
Y3 C31 H31 116.4
C32 C31 Y3 74.9(3)
C32 C31 H31 125.2
C35 C31 Y3 75.4(3)
C35 C31 H31 125.2
C35 C31 C32 109.7(5)
Y3 C32 H32 116.2
C31 C32 Y3 74.0(3)
C31 C32 H32 126.4
C31 C32 C33 107.1(5)
C33 C32 Y3 75.7(3)
C33 C32 H32 126.4
Y3 C33 H33 117.7
C32 C33 Y3 73.3(3)
C32 C33 H33 126.5
C34 C33 Y3 74.7(3)
C34 C33 C32 107.0(5)
C34 C33 H33 126.5
Y3 C34 H34 118.0
C33 C34 Y3 74.9(3)
C33 C34 H34 125.3
C33 C34 C35 109.5(5)
C35 C34 Y3 73.7(3)
C35 C34 H34 125.3
C31 C35 Y3 74.0(3)
C31 C35 C34 106.7(5)
C31 C35 C36 126.8(6)
C34 C35 Y3 75.5(3)
C34 C35 C36 126.5(6)
C36 C35 Y3 117.9(3)
C35 C36 H36A 109.5
C35 C36 H36B 109.5
C35 C36 H36C 109.5
H36A C36 H36B 109.5
H36A C36 H36C 109.5
H36B C36 H36C 109.5
C38 C37 Sb1 117.4(4)
C38 C37 C42 119.2(4)
C42 C37 Sb1 123.4(4)
C37 C38 C43 121.3(5)
C39 C38 C37 119.7(5)
C39 C38 C43 119.0(5)
C38 C39 H39 118.9
C40 C39 C38 122.3(5)
C40 C39 H39 118.9
C39 C40 C44 121.3(6)
C41 C40 C39 117.5(5)
C41 C40 C44 121.2(6)
C40 C41 H41 118.6
C40 C41 C42 122.9(5)
C42 C41 H41 118.6
C37 C42 C45 123.7(5)
C41 C42 C37 118.4(5)
C41 C42 C45 117.9(5)
C38 C43 H43A 109.5
C38 C43 H43B 109.5
C38 C43 H43C 109.5
H43A C43 H43B 109.5
H43A C43 H43C 109.5
H43B C43 H43C 109.5
C40 C44 H44A 109.5
C40 C44 H44B 109.5
C40 C44 H44C 109.5
H44A C44 H44B 109.5
H44A C44 H44C 109.5
H44B C44 H44C 109.5
C42 C45 H45A 109.5
C42 C45 H45B 109.5
C42 C45 H45C 109.5
H45A C45 H45B 109.5
H45A C45 H45C 109.5
H45B C45 H45C 109.5
C47 C46 Sb2 117.8(9)
C47 C46 C51 118.6(9)
C51 C46 Sb2 123.6(9)
C46 C47 C52 119.6(11)
C48 C47 C46 119.0(10)
C48 C47 C52 121.4(12)
C47 C48 H48 118.2
C47 C48 C49 123.6(12)
C49 C48 H48 118.2
C48 C49 C53 122.6(16)
C50 C49 C48 116.9(11)
C50 C49 C53 120.5(16)
C49 C50 H50 118.3
C49 C50 C51 123.3(11)
C51 C50 H50 118.3
C46 C51 C54 122.4(11)
C50 C51 C46 118.4(10)
C50 C51 C54 119.2(12)
C47 C52 H52A 109.5
C47 C52 H52B 109.5
C47 C52 H52C 109.5
H52A C52 H52B 109.5
H52A C52 H52C 109.5
H52B C52 H52C 109.5
C49 C53 H53A 109.5
C49 C53 H53B 109.5
C49 C53 H53C 109.5
H53A C53 H53B 109.5
H53A C53 H53C 109.5
H53B C53 H53C 109.5
C51 C54 H54A 109.5
C51 C54 H54B 109.5
C51 C54 H54C 109.5
H54A C54 H54B 109.5
H54A C54 H54C 109.5
H54B C54 H54C 109.5
C56 C55 Sb3 123.3(6)
C56 C55 C60 118.7(6)
C60 C55 Sb3 118.0(7)
C55 C56 C57 117.5(6)
C55 C56 C61 122.9(8)
C57 C56 C61 119.6(8)
C56 C57 H57 118.0
C58 C57 C56 124.0(7)
C58 C57 H57 118.0
C57 C58 C62 121.6(7)
C59A C58 C57 116.9(7)
C59A C58 C62 121.4(8)
C55 C60 C63 120.6(7)
C59A C60 C55 119.4(7)
C59A C60 C63 120.0(8)
C56 C61 H61A 109.5
C56 C61 H61B 109.5
C56 C61 H61C 109.5
H61A C61 H61B 109.5
H61A C61 H61C 109.5
H61B C61 H61C 109.5
C58 C62 H62A 109.5
C58 C62 H62B 109.5
C58 C62 H62C 109.5
H62A C62 H62B 109.5
H62A C62 H62C 109.5
H62B C62 H62C 109.5
C60 C63 H63A 109.5
C60 C63 H63B 109.5
C60 C63 H63C 109.5
H63A C63 H63B 109.5
H63A C63 H63C 109.5
H63B C63 H63C 109.5
Y2 Sb1A Y1 132.49(10)
C37A Sb1A Y1 110.7(14)
C37A Sb1A Y2 112.0(14)
Y2 Sb2A Y3 132.66(5)
C46A Sb2A Y2 111.5(7)
C46A Sb2A Y3 112.4(7)
Y1 Sb3A Y3 137.12(4)
C55A Sb3A Y1 106.9(7)
C55A Sb3A Y3 109.7(7)
C40A C41A H41A 120.0
C40A C41A C42A 120.0
C42A C41A H41A 120.0
C41A C40A C44A 123.0(14)
C39A C40A C41A 120.0
C39A C40A C44A 117.0(14)
C40A C39A H39A 120.0
C40A C39A C38A 120.0
C38A C39A H39A 120.0
C39A C38A C43A 117.9(14)
C37A C38A C39A 120.0
C37A C38A C43A 121.3(13)
C38A C37A Sb1A 121.8(12)
C38A C37A C42A 120.0
C42A C37A Sb1A 118.2(12)
C41A C42A C45A 119.5(15)
C37A C42A C41A 120.0
C37A C42A C45A 120.3(15)
C38A C43A H43D 109.5
C38A C43A H43E 109.5
C38A C43A H43F 109.5
H43D C43A H43E 109.5
H43D C43A H43F 109.5
H43E C43A H43F 109.5
C40A C44A H44D 109.5
C40A C44A H44E 109.5
C40A C44A H44F 109.5
H44D C44A H44E 109.5
H44D C44A H44F 109.5
H44E C44A H44F 109.5
C42A C45A H45D 109.5
C42A C45A H45E 109.5
C42A C45A H45F 109.5
H45D C45A H45E 109.5
H45D C45A H45F 109.5
H45E C45A H45F 109.5
C49A C50A H50A 120.0
C49A C50A C51A 120.0
C51A C50A H50A 120.0
C50A C49A C48A 120.0
C50A C49A C53A 122.8(12)
C48A C49A C53A 117.2(12)
C49A C48A H48A 120.0
C47A C48A C49A 120.0
C47A C48A H48A 120.0
C48A C47A C46A 120.0
C48A C47A C52A 117.8(12)
C46A C47A C52A 122.2(12)
C47A C46A Sb2A 123.7(9)
C47A C46A C51A 120.0
C51A C46A Sb2A 116.3(9)
C50A C51A C54A 116.0(13)
C46A C51A C50A 120.0
C46A C51A C54A 124.0(13)
C47A C52A H52D 109.5
C47A C52A H52E 109.5
C47A C52A H52F 109.5
H52D C52A H52E 109.5
H52D C52A H52F 109.5
H52E C52A H52F 109.5
C49A C53A H53D 109.5
C49A C53A H53E 109.5
C49A C53A H53F 109.5
H53D C53A H53E 109.5
H53D C53A H53F 109.5
H53E C53A H53F 109.5
C51A C54A H54D 109.5
C51A C54A H54E 109.5
C51A C54A H54F 109.5
H54D C54A H54E 109.5
H54D C54A H54F 109.5
H54E C54A H54F 109.5
C58A C57A H57A 120.0
C58A C57A C56A 120.0
C56A C57A H57A 120.0
C57A C58A C62A 115.0(15)
C59A C58A C57A 120.0
C59A C58A C62A 125.0(15)
C58 C59A C60 123.4(7)
C58 C59A H59A 118.3
C60 C59A H59A 118.3
C58A C59A H59B 120.0
C58A C59A C60A 120.0
C60A C59A H59B 120.0
C59A C60A C63A 106.4(12)
C55A C60A C59A 120.0
C55A C60A C63A 133.5(12)
C60A C55A Sb3A 117.0(9)
C60A C55A C56A 120.0
C56A C55A Sb3A 122.8(9)
C57A C56A C61A 123.8(16)
C55A C56A C57A 120.0
C55A C56A C61A 116.2(16)
C56A C61A H61D 109.5
C56A C61A H61E 109.5
C56A C61A H61F 109.5
H61D C61A H61E 109.5
H61D C61A H61F 109.5
H61E C61A H61F 109.5
C58A C62A H62D 109.5
C58A C62A H62E 109.5
C58A C62A H62F 109.5
H62D C62A H62E 109.5
H62D C62A H62F 109.5
H62E C62A H62F 109.5
C60A C63A H63D 109.5
C60A C63A H63E 109.5
C60A C63A H63F 109.5
H63D C63A H63E 109.5
H63D C63A H63F 109.5
H63E C63A H63F 109.5
C68 C67 H67 120.0
C68 C67 C66 120.0
C66 C67 H67 120.0
C67 C68 H68 120.0
C67 C68 C69 120.0
C69 C68 H68 120.0
C68 C69 C64 120.0
C68 C69 C70 119.8(4)
C64 C69 C70 120.2(4)
C69 C64 H64 120.0
C69 C64 C65 120.0
C65 C64 H64 120.0
C64 C65 H65 120.0
C66 C65 C64 120.0
C66 C65 H65 120.0
C67 C66 H66 120.0
C65 C66 C67 120.0
C65 C66 H66 120.0
C69 C70 H70A 109.5
C69 C70 H70B 109.5
C69 C70 H70C 109.5
H70A C70 H70B 109.5
H70A C70 H70C 109.5
H70B C70 H70C 109.5

loop_
_geom_bond_atom_site_label_1
_geom_bond_atom_site_label_2
_geom_bond_distance
Sb1 Y1 3.1888(5)
Sb1 Y2 3.1741(5)
Sb1 C37 2.166(5)
Sb2 Y2 3.2008(6)
Sb2 Y3 3.1307(6)
Sb2 C46 2.172(12)
Sb3 Y1 3.1911(6)
Sb3 Y3 3.1609(6)
Sb3 C55 2.195(7)
Y1 C1 2.603(4)
Y1 C2 2.612(4)
Y1 C3 2.637(4)
Y1 C4 2.645(4)
Y1 C5 2.638(4)
Y1 C7 2.598(4)
Y1 C8 2.596(4)
Y1 C9 2.626(4)
Y1 C10 2.648(5)
Y1 C11 2.619(4)
Y1 Sb1A 3.152(3)
Y1 Sb3A 3.0987(11)
Y2 C13 2.613(4)
Y2 C14 2.621(4)
Y2 C15 2.635(4)
Y2 C16 2.634(4)
Y2 C17 2.614(4)
Y2 C19 2.590(4)
Y2 C20 2.619(4)
Y2 C21 2.647(4)
Y2 C22 2.634(4)
Y2 C23 2.603(4)
Y2 Sb1A 3.112(3)
Y3 C25 2.606(4)
Y3 C26 2.600(4)
Y3 C27 2.621(4)
Y3 C28 2.649(4)
Y3 C29 2.640(4)
Y3 C31 2.593(5)
Y3 C32 2.605(5)
Y3 C33 2.636(5)
Y3 C34 2.633(4)
Y3 C35 2.611(5)
Y3 Sb3A 3.1581(12)
C1 H1 0.9300
C1 C2 1.409(7)
C1 C5 1.408(7)
C2 H2 0.9300
C2 C3 1.393(6)
C3 H3 0.9300
C3 C4 1.390(6)
C4 H4 0.9300
C4 C5 1.408(6)
C5 C6 1.497(6)
C6 H6A 0.9600
C6 H6B 0.9600
C6 H6C 0.9600
C7 H7 0.9300
C7 C8 1.404(7)
C7 C11 1.407(7)
C8 H8 0.9300
C8 C9 1.379(7)
C9 H9 0.9300
C9 C10 1.400(7)
C10 H10 0.9300
C10 C11 1.398(7)
C11 C12 1.498(7)
C12 H12A 0.9600
C12 H12B 0.9600
C12 H12C 0.9600
C13 H13 0.9300
C13 C14 1.403(7)
C13 C17 1.404(7)
C14 H14 0.9300
C14 C15 1.395(6)
C15 H15 0.9300
C15 C16 1.400(6)
C16 H16 0.9300
C16 C17 1.415(6)
C17 C18 1.472(8)
C18 H18A 0.9600
C18 H18B 0.9600
C18 H18C 0.9600
C19 H19 0.9300
C19 C20 1.390(7)
C19 C23 1.398(6)
C20 H20 0.9300
C20 C21 1.401(7)
C21 H21 0.9300
C21 C22 1.392(7)
C22 H22 0.9300
C22 C23 1.413(7)
C23 C24 1.507(7)
C24 H24A 0.9600
C24 H24B 0.9600
C24 H24C 0.9600
C25 H25 0.9300
C25 C26 1.405(6)
C25 C29 1.418(7)
C26 H26 0.9300
C26 C27 1.399(6)
C27 H27 0.9300
C27 C28 1.405(6)
C28 H28 0.9300
C28 C29 1.405(6)
C29 C30 1.498(7)
C30 H30A 0.9600
C30 H30B 0.9600
C30 H30C 0.9600
C31 H31 0.9300
C31 C32 1.395(9)
C31 C35 1.372(9)
C32 H32 0.9300
C32 C33 1.404(8)
C33 H33 0.9300
C33 C34 1.385(7)
C34 H34 0.9300
C34 C35 1.396(7)
C35 C36 1.508(9)
C36 H36A 0.9600
C36 H36B 0.9600
C36 H36C 0.9600
C37 C38 1.393(7)
C37 C42 1.409(7)
C38 C39 1.385(7)
C38 C43 1.525(8)
C39 H39 0.9300
C39 C40 1.380(9)
C40 C41 1.370(8)
C40 C44 1.519(8)
C41 H41 0.9300
C41 C42 1.395(7)
C42 C45 1.501(8)
C43 H43A 0.9600
C43 H43B 0.9600
C43 H43C 0.9600
C44 H44A 0.9600
C44 H44B 0.9600
C44 H44C 0.9600
C45 H45A 0.9600
C45 H45B 0.9600
C45 H45C 0.9600
C46 C47 1.414(15)
C46 C51 1.422(14)
C47 C48 1.374(14)
C47 C52 1.515(14)
C48 H48 0.9300
C48 C49 1.384(18)
C49 C50 1.367(19)
C49 C53 1.518(19)
C50 H50 0.9300
C50 C51 1.397(17)
C51 C54 1.499(14)
C52 H52A 0.9600
C52 H52B 0.9600
C52 H52C 0.9600
C53 H53A 0.9600
C53 H53B 0.9600
C53 H53C 0.9600
C54 H54A 0.9600
C54 H54B 0.9600
C54 H54C 0.9600
C55 C56 1.398(11)
C55 C60 1.408(11)
C56 C57 1.405(10)
C56 C61 1.499(9)
C57 H57 0.9300
C57 C58 1.368(11)
C58 C62 1.492(13)
C58 C59A 1.340(9)
C60 C63 1.549(11)
C60 C59A 1.385(9)
C61 H61A 0.9600
C61 H61B 0.9600
C61 H61C 0.9600
C62 H62A 0.9600
C62 H62B 0.9600
C62 H62C 0.9600
C63 H63A 0.9600
C63 H63B 0.9600
C63 H63C 0.9600
Sb1A C37A 2.21(3)
Sb2A C46A 2.178(13)
Sb3A C55A 2.149(10)
C41A H41A 0.9300
C41A C40A 1.3900
C41A C42A 1.3900
C40A C39A 1.3900
C40A C44A 1.52(2)
C39A H39A 0.9300
C39A C38A 1.3900
C38A C37A 1.3900
C38A C43A 1.57(2)
C37A C42A 1.3900
C42A C45A 1.52(2)
C43A H43D 0.9600
C43A H43E 0.9600
C43A H43F 0.9600
C44A H44D 0.9600
C44A H44E 0.9600
C44A H44F 0.9600
C45A H45D 0.9600
C45A H45E 0.9600
C45A H45F 0.9600
C50A H50A 0.9300
C50A C49A 1.3900
C50A C51A 1.3900
C49A C48A 1.3900
C49A C53A 1.542(18)
C48A H48A 0.9300
C48A C47A 1.3900
C47A C46A 1.3900
C47A C52A 1.531(17)
C46A C51A 1.3900
C51A C54A 1.52(2)
C52A H52D 0.9600
C52A H52E 0.9600
C52A H52F 0.9600
C53A H53D 0.9600
C53A H53E 0.9600
C53A H53F 0.9600
C54A H54D 0.9600
C54A H54E 0.9600
C54A H54F 0.9600
C57A H57A 0.9300
C57A C58A 1.3900
C57A C56A 1.3900
C58A C59A 1.3900
C58A C62A 1.59(4)
C59A H59A 0.9300
C59A H59B 0.9300
C59A C60A 1.3900
C60A C55A 1.3900
C60A C63A 1.50(3)
C55A C56A 1.3900
C56A C61A 1.55(2)
C61A H61D 0.9600
C61A H61E 0.9600
C61A H61F 0.9600
C62A H62D 0.9600
C62A H62E 0.9600
C62A H62F 0.9600
C63A H63D 0.9600
C63A H63E 0.9600
C63A H63F 0.9600
C67 H67 0.9300
C67 C68 1.3900
C67 C66 1.3900
C68 H68 0.9300
C68 C69 1.3900
C69 C64 1.3900
C69 C70 1.509(6)
C64 H64 0.9300
C64 C65 1.3900
C65 H65 0.9300
C65 C66 1.3900
C66 H66 0.9300
C70 H70A 0.9600
C70 H70B 0.9600
C70 H70C 0.9600

loop_
_geom_torsion_atom_site_label_1
_geom_torsion_atom_site_label_2
_geom_torsion_atom_site_label_3
_geom_torsion_atom_site_label_4
_geom_torsion
Sb1 C37 C38 C39 -179.6(5)
Sb1 C37 C38 C43 -1.0(7)
Sb1 C37 C42 C41 178.9(4)
Sb1 C37 C42 C45 -0.6(7)
Sb2 C46 C47 C48 176.0(11)
Sb2 C46 C47 C52 -3.4(14)
Sb2 C46 C51 C50 -178.6(11)
Sb2 C46 C51 C54 1.5(16)
Sb3 C55 C56 C57 -178.5(7)
Sb3 C55 C56 C61 -0.4(11)
Sb3 C55 C60 C63 -1.9(9)
Sb3 C55 C60 C59A 179.7(8)
Y1 C1 C2 C3 68.7(3)
Y1 C1 C5 C4 -67.8(3)
Y1 C1 C5 C6 116.6(5)
Y1 C2 C3 C4 67.6(3)
Y1 C3 C4 C5 66.9(3)
Y1 C4 C5 C1 66.6(3)
Y1 C4 C5 C6 -117.8(5)
Y1 C7 C8 C9 69.1(3)
Y1 C7 C11 C10 -69.1(3)
Y1 C7 C11 C12 113.4(5)
Y1 C8 C9 C10 68.1(3)
Y1 C9 C10 C11 65.7(3)
Y1 C10 C11 C7 67.6(3)
Y1 C10 C11 C12 -115.0(5)
Y2 C13 C14 C15 68.4(3)
Y2 C13 C17 C16 -68.9(3)
Y2 C13 C17 C18 113.8(5)
Y2 C14 C15 C16 67.2(3)
Y2 C15 C16 C17 66.3(3)
Y2 C16 C17 C13 68.4(3)
Y2 C16 C17 C18 -114.4(5)
Y2 C19 C20 C21 68.7(3)
Y2 C19 C23 C22 -69.4(3)
Y2 C19 C23 C24 111.9(4)
Y2 C20 C21 C22 66.7(3)
Y2 C21 C22 C23 65.9(3)
Y2 C22 C23 C19 68.2(3)
Y2 C22 C23 C24 -113.1(4)
Y3 C25 C26 C27 68.5(3)
Y3 C25 C29 C28 -68.1(3)
Y3 C25 C29 C30 116.3(5)
Y3 C26 C27 C28 68.6(3)
Y3 C27 C28 C29 66.1(3)
Y3 C28 C29 C25 66.8(3)
Y3 C28 C29 C30 -117.6(5)
Y3 C31 C32 C33 69.0(4)
Y3 C31 C35 C34 -69.0(3)
Y3 C31 C35 C36 113.2(5)
Y3 C32 C33 C34 67.6(3)
Y3 C33 C34 C35 66.1(3)
Y3 C34 C35 C31 68.0(3)
Y3 C34 C35 C36 -114.2(5)
C1 C2 C3 Y1 -67.6(3)
C1 C2 C3 C4 0.0(5)
C2 C1 C5 Y1 68.2(3)
C2 C1 C5 C4 0.4(5)
C2 C1 C5 C6 -175.2(4)
C2 C3 C4 Y1 -66.6(3)
C2 C3 C4 C5 0.3(5)
C3 C4 C5 Y1 -67.0(3)
C3 C4 C5 C1 -0.4(5)
C3 C4 C5 C6 175.2(4)
C5 C1 C2 Y1 -69.0(3)
C5 C1 C2 C3 -0.2(5)
C7 C8 C9 Y1 -68.1(3)
C7 C8 C9 C10 -0.1(5)
C8 C7 C11 Y1 67.4(3)
C8 C7 C11 C10 -1.7(5)
C8 C7 C11 C12 -179.2(4)
C8 C9 C10 Y1 -66.7(3)
C8 C9 C10 C11 -1.0(5)
C9 C10 C11 Y1 -65.9(3)
C9 C10 C11 C7 1.7(5)
C9 C10 C11 C12 179.1(4)
C11 C7 C8 Y1 -68.0(3)
C11 C7 C8 C9 1.1(5)
C13 C14 C15 Y2 -67.7(3)
C13 C14 C15 C16 -0.5(5)
C14 C13 C17 Y2 67.2(3)
C14 C13 C17 C16 -1.7(5)
C14 C13 C17 C18 -178.9(5)
C14 C15 C16 Y2 -66.9(3)
C14 C15 C16 C17 -0.5(5)
C15 C16 C17 Y2 -67.0(3)
C15 C16 C17 C13 1.4(5)
C15 C16 C17 C18 178.6(5)
C17 C13 C14 Y2 -67.0(3)
C17 C13 C14 C15 1.4(5)
C19 C20 C21 Y2 -67.1(3)
C19 C20 C21 C22 -0.4(5)
C20 C19 C23 Y2 68.3(3)
C20 C19 C23 C22 -1.1(5)
C20 C19 C23 C24 -179.8(4)
C20 C21 C22 Y2 -66.2(3)
C20 C21 C22 C23 -0.3(5)
C21 C22 C23 Y2 -67.3(3)
C21 C22 C23 C19 0.8(5)
C21 C22 C23 C24 179.5(4)
C23 C19 C20 Y2 -67.8(3)
C23 C19 C20 C21 1.0(5)
C25 C26 C27 Y3 -68.0(3)
C25 C26 C27 C28 0.6(5)
C26 C25 C29 Y3 67.4(3)
C26 C25 C29 C28 -0.8(5)
C26 C25 C29 C30 -176.4(5)
C26 C27 C28 Y3 -67.2(3)
C26 C27 C28 C29 -1.1(5)
C27 C28 C29 Y3 -65.6(3)
C27 C28 C29 C25 1.1(5)
C27 C28 C29 C30 176.8(5)
C29 C25 C26 Y3 -68.4(3)
C29 C25 C26 C27 0.1(5)
C31 C32 C33 Y3 -67.8(3)
C31 C32 C33 C34 -0.2(6)
C32 C31 C35 Y3 67.8(4)
C32 C31 C35 C34 -1.2(6)
C32 C31 C35 C36 -179.1(5)
C32 C33 C34 Y3 -66.6(3)
C32 C33 C34 C35 -0.5(5)
C33 C34 C35 Y3 -66.9(3)
C33 C34 C35 C31 1.1(5)
C33 C34 C35 C36 178.9(5)
C35 C31 C32 Y3 -68.1(4)
C35 C31 C32 C33 0.9(6)
C37 C38 C39 C40 -0.1(8)
C38 C37 C42 C41 -0.8(7)
C38 C37 C42 C45 179.6(6)
C38 C39 C40 C41 0.7(8)
C38 C39 C40 C44 -180.0(8)
C39 C40 C41 C42 -1.4(8)
C40 C41 C42 C37 1.5(7)
C40 C41 C42 C45 -178.9(6)
C42 C37 C38 C39 0.2(7)
C42 C37 C38 C43 178.7(6)
C43 C38 C39 C40 -178.7(7)
C44 C40 C41 C42 179.2(7)
C46 C47 C48 C49 3.7(17)
C47 C46 C51 C50 -0.5(13)
C47 C46 C51 C54 179.6(15)
C47 C48 C49 C50 -2.2(19)
C47 C48 C49 C53 176.7(16)
C48 C49 C50 C51 -0.8(18)
C49 C50 C51 C46 2.1(16)
C49 C50 C51 C54 -178.0(17)
C51 C46 C47 C48 -2.3(14)
C51 C46 C47 C52 178.4(11)
C52 C47 C48 C49 -176.9(14)
C53 C49 C50 C51 -179.7(16)
C55 C56 C57 C58 -2.5(12)
C55 C60 C59A C58 0.0(10)
C55 C60 C59A C58A -4.2(15)
C55 C60 C59A C60A 176(8)
C56 C55 C60 C63 178.3(9)
C56 C55 C60 C59A -0.2(10)
C56 C57 C58 C62 -179.3(9)
C56 C57 C58 C59A 2.2(11)
C57 C58 C59A C60 -0.9(10)
C57 C58 C59A C58A 16(5)
C57 C58 C59A C60A -1.8(19)
C58 C59A C60A C55A 4.7(17)
C58 C59A C60A C63A -177.5(15)
C60 C55 C56 C57 1.3(10)
C60 C55 C56 C61 179.4(8)
C60 C59A C60A C55A 1(7)
C60 C59A C60A C63A 178(9)
C61 C56 C57 C58 179.4(9)
C62 C58 C59A C60 -179.4(9)
C62 C58 C59A C58A -163(5)
C62 C58 C59A C60A 179.8(12)
C63 C60 C59A C58 -178.5(9)
C63 C60 C59A C58A 177.4(7)
C63 C60 C59A C60A -2(7)
Sb1A C37A C42A C41A 179(4)
Sb1A C37A C42A C45A -6(5)
Sb2A C46A C51A C50A -179.0(15)
Sb2A C46A C51A C54A 1.1(19)
Sb3A C55A C56A C57A -175.6(19)
Sb3A C55A C56A C61A 6.1(19)
C41A C40A C39A C38A 0.0
C40A C41A C42A C37A 0.0
C40A C41A C42A C45A -175(5)
C40A C39A C38A C37A 0.0
C40A C39A C38A C43A -170(6)
C39A C38A C37A Sb1A -179(4)
C39A C38A C37A C42A 0.0
C38A C37A C42A C41A 0.0
C38A C37A C42A C45A 175(5)
C42A C41A C40A C39A 0.0
C42A C41A C40A C44A -178(7)
C43A C38A C37A Sb1A -9(6)
C43A C38A C37A C42A 169(6)
C44A C40A C39A C38A 179(6)
C50A C49A C48A C47A 0.0
C49A C50A C51A C46A 0.0
C49A C50A C51A C54A 180(2)
C49A C48A C47A C46A 0.0
C49A C48A C47A C52A -177.7(16)
C48A C47A C46A Sb2A 178.9(16)
C48A C47A C46A C51A 0.0
C47A C46A C51A C50A 0.0
C47A C46A C51A C54A -180(2)
C51A C50A C49A C48A 0.0
C51A C50A C49A C53A -179(2)
C52A C47A C46A Sb2A -3.5(18)
C52A C47A C46A C51A 177.5(17)
C53A C49A C48A C47A 178.9(19)
C57A C58A C59A C58 -165(5)
C57A C58A C59A C60 -0.1(13)
C57A C58A C59A C60A 0.0
C58A C57A C56A C55A 0.0
C58A C57A C56A C61A 178.2(17)
C58A C59A C60A C55A 0.0
C58A C59A C60A C63A 178(2)
C59A C60A C55A Sb3A 175.8(18)
C59A C60A C55A C56A 0.0
C60A C55A C56A C57A 0.0
C60A C55A C56A C61A -178.3(16)
C56A C57A C58A C59A 0.0
C56A C57A C58A C62A -180(2)
C62A C58A C59A C58 14(4)
C62A C58A C59A C60 180(2)
C62A C58A C59A C60A 180(3)
C63A C60A C55A Sb3A -1.2(19)
C63A C60A C55A C56A -177(3)
C67 C68 C69 C64 0.0
C67 C68 C69 C70 179.7(4)
C68 C67 C66 C65 0.0
C68 C69 C64 C65 0.0
C69 C64 C65 C66 0.0
C64 C65 C66 C67 0.0
C66 C67 C68 C69 0.0
C70 C69 C64 C65 -179.7(4)
